data_7001028
loop_
_publ_author_name
'Shuvaev, Konstantin V.'
'Abedin, Tareque S. M.'
'McClary, Corey A.'
'Dawe, Louise N.'
'Collins, Julie L.'
'Thompson, Laurence K.'

_publ_section_title
;
 Ligand directed self-assembly vs. metal ion coordination
 algorithm---when does the ligand or the metal take control?
;
_journal_issue 16
_journal_name_full 'Dalton Transactions'
_journal_page_first 2926
_journal_page_last 2939
_journal_paper_doi 10.1039/b818939k
_journal_year 2009
_chemical_formula_sum 'C45 H84 Cl4.5 N36 Ni3 O45'
_chemical_formula_weight 2184.981
_chemical_name_systematic
;
?
;
_space_group_IT_number 2
_symmetry_cell_setting triclinic
_symmetry_space_group_name_Hall '-P 1'
_symmetry_space_group_name_H-M 'P -1'
_atom_sites_solution_hydrogens geom
_atom_sites_solution_primary direct
_atom_sites_solution_secondary difmap
_audit_creation_method SHELXL-97
_cell_angle_alpha 91.222(4)
_cell_angle_beta 90.503(2)
_cell_angle_gamma 103.174(4)
_cell_formula_units_Z 4
_cell_length_a 18.467(2)
_cell_length_b 23.324(3)
_cell_length_c 27.695(3)
_cell_measurement_reflns_used 45898
_cell_measurement_temperature 138(2)
_cell_measurement_theta_max 30.9
_cell_measurement_theta_min 1.8
_cell_volume 11611(2)
_computing_cell_refinement 'CrystalClear (Rigaku Inc., 2008)'
_computing_data_collection 'CrystalClear (Rigaku Inc., 2008)'
_computing_data_reduction 'CrystalClear (Rigaku Inc., 2008)'
_computing_molecular_graphics 'CrystalStructure 3.7.0'
_computing_publication_material 'CrystalStructure 3.7.0'
_computing_structure_refinement 'SHELXL-97 (Sheldrick, 1997)'
_computing_structure_solution 'SHELXS-97 (Sheldrick, 1990)'
_diffrn_ambient_temperature 138(2)
_diffrn_detector_area_resol_mean 14.63
_diffrn_measured_fraction_theta_full 0.984
_diffrn_measured_fraction_theta_max 0.984
_diffrn_measurement_device_type 'Rigaku Saturn'
_diffrn_measurement_method \w
_diffrn_radiation_monochromator graphite
_diffrn_radiation_source 'fine-focus sealed tube'
_diffrn_radiation_type MoK\a
_diffrn_radiation_wavelength 0.71075
_diffrn_reflns_av_R_equivalents 0.0475
_diffrn_reflns_av_sigmaI/netI 0.0827
_diffrn_reflns_limit_h_max 17
_diffrn_reflns_limit_h_min -23
_diffrn_reflns_limit_k_max 29
_diffrn_reflns_limit_k_min -29
_diffrn_reflns_limit_l_max 26
_diffrn_reflns_limit_l_min -34
_diffrn_reflns_number 95759
_diffrn_reflns_theta_full 26.50
_diffrn_reflns_theta_max 26.50
_diffrn_reflns_theta_min 1.84
_exptl_absorpt_coefficient_mu 0.672
_exptl_absorpt_correction_T_max 0.9625
_exptl_absorpt_correction_T_min 0.9087
_exptl_absorpt_correction_type numerical
_exptl_crystal_colour red
_exptl_crystal_density_diffrn 1.250
_exptl_crystal_density_method 'not measured'
_exptl_crystal_description prism
_exptl_crystal_F_000 4506
_exptl_crystal_size_max 0.20
_exptl_crystal_size_mid 0.20
_exptl_crystal_size_min 0.10
_platon_squeeze_details
;
;
_refine_diff_density_max 1.834
_refine_diff_density_min -1.073
_refine_diff_density_rms 0.092
_refine_ls_extinction_method none
_refine_ls_goodness_of_fit_ref 0.981
_refine_ls_hydrogen_treatment constr
_refine_ls_matrix_type full
_refine_ls_number_parameters 2099
_refine_ls_number_reflns 47379
_refine_ls_number_restraints 0
_refine_ls_restrained_S_all 0.981
_refine_ls_R_factor_all 0.1039
_refine_ls_R_factor_gt 0.0777
_refine_ls_shift/su_max 0.002
_refine_ls_shift/su_mean 0.000
_refine_ls_structure_factor_coef Fsqd
_refine_ls_weighting_details 'calc w=1/[\s^2^(Fo^2^)+(0.1395P)^2^+0.0000P] where P=(Fo^2^+2Fc^2^)/3'
_refine_ls_weighting_scheme calc
_refine_ls_wR_factor_gt 0.2177
_refine_ls_wR_factor_ref 0.2393
_reflns_number_gt 30514
_reflns_number_total 47379
_reflns_threshold_expression >2sigma(I)
_cod_data_source_file b818939k.txt
_cod_data_source_block Compound12
_cod_depositor_comments
;
The following automatic conversions were performed:
'_exptl_absorpt_correction_type' value 'Numerical' changed to 'numerical'
according to '/home/saulius/struct/CIF-dictionaries/cif_core.dic'
dictionary named 'cif_core.dic' version 2.4.1 from 2010-06-29.

Automatic conversion script
Id: cif_fix_enum 1527 2010-12-29 10:47:43Z saulius 
;
_cod_original_cell_volume 11612(2)
_cod_original_formula_sum 'C45 H84 Cl4.50 N36 Ni3 O45'
_cod_database_code 7001028

loop_
_symmetry_equiv_pos_as_xyz
'x, y, z'
'-x, -y, -z'

loop_
_atom_site_label
_atom_site_type_symbol
_atom_site_fract_x
_atom_site_fract_y
_atom_site_fract_z
_atom_site_U_iso_or_equiv
_atom_site_adp_type
_atom_site_occupancy
_atom_site_symmetry_multiplicity
_atom_site_calc_flag
_atom_site_refinement_flags
_atom_site_disorder_assembly
_atom_site_disorder_group
Ni1 Ni 0.07716(3) 0.85320(2) 1.102780(18) 0.04206(13) Uani 1 1 d . . .
Ni2 Ni 0.47514(3) 0.67171(2) 1.088970(17) 0.03757(12) Uani 1 1 d . . .
Ni3 Ni 0.22645(3) 0.72903(2) 0.810218(17) 0.03786(13) Uani 1 1 d . . .
Ni4 Ni 0.42587(3) 1.13639(2) 0.596138(18) 0.03847(13) Uani 1 1 d . . .
Ni5 Ni 0.26607(3) 1.27186(2) 0.305893(18) 0.04022(13) Uani 1 1 d . . .
Ni6 Ni 0.04262(3) 1.32985(2) 0.593583(17) 0.04121(13) Uani 1 1 d . . .
Cl1 Cl 0.18760(9) 0.76267(7) 1.29006(5) 0.0735(4) Uani 1 1 d . . .
Cl2 Cl 0.30184(13) 0.93983(9) 1.20582(7) 0.1052(6) Uani 1 1 d . . .
Cl3 Cl 0.54519(9) 0.56055(6) 0.91632(4) 0.0667(4) Uani 1 1 d . . .
Cl4 Cl 0.20397(7) 0.53370(5) 0.89917(4) 0.0543(3) Uani 1 1 d . . .
Cl5 Cl 0.46233(8) 0.92760(6) 0.59899(4) 0.0629(3) Uani 1 1 d . . .
Cl6 Cl 0.11934(7) 1.22046(6) 0.77389(4) 0.0575(3) Uani 1 1 d . . .
Cl7 Cl -0.06249(8) 1.18269(8) 0.45825(5) 0.0763(4) Uani 1 1 d . . .
Cl8 Cl 0.00937(10) 1.36922(8) 0.30333(5) 0.0803(5) Uani 1 1 d . . .
Cl9 Cl 0.04581(13) 1.17388(11) 0.18319(6) 0.1138(8) Uani 1 1 d . . .
O1 O 0.20325(16) 0.74222(13) 1.06018(10) 0.0460(7) Uani 1 1 d . . .
O2 O 0.48505(19) 0.82716(17) 1.20420(12) 0.0678(10) Uani 1 1 d . . .
O3 O 0.29712(16) 0.67470(13) 1.00158(9) 0.0454(7) Uani 1 1 d . . .
O4 O 0.4537(2) 0.6705(2) 0.79232(13) 0.0775(12) Uani 1 1 d . . .
O5 O 0.17848(17) 0.72979(14) 0.94745(10) 0.0494(7) Uani 1 1 d . . .
O6 O 0.0150(5) 0.9442(3) 0.96270(15) 0.170(4) Uani 1 1 d . . .
O7 O 0.1840(2) 0.90546(15) 1.10464(13) 0.0641(9) Uani 1 1 d . . .
O8 O 0.52122(18) 0.72825(15) 1.03480(11) 0.0581(8) Uani 1 1 d . . .
O9 O 0.2580(2) 0.81223(14) 0.84127(13) 0.0625(9) Uani 1 1 d . . .
O10 O 0.3233(2) 0.81107(17) 0.99316(15) 0.0794(11) Uani 1 1 d . . .
O11 O 0.29648(17) 1.18627(14) 0.49436(10) 0.0507(7) Uani 1 1 d . . .
O12 O 0.5197(2) 1.2614(2) 0.31589(14) 0.0934(15) Uani 1 1 d . . .
O13 O 0.17903(18) 1.23353(14) 0.43771(10) 0.0500(7) Uani 1 1 d . . .
O14 O 0.0185(4) 1.4491(2) 0.46075(13) 0.126(2) Uani 1 1 d . . .
O15 O 0.17642(18) 1.23051(15) 0.55306(10) 0.0518(8) Uani 1 1 d . . .
O16 O 0.35630(19) 1.19844(18) 0.74983(12) 0.0686(11) Uani 1 1 d . . .
O17 O 0.49059(19) 1.21580(14) 0.57372(13) 0.0588(8) Uani 1 1 d . . .
O18 O 0.27559(19) 1.35161(13) 0.34227(11) 0.0549(8) Uani 1 1 d . . .
O19 O 0.1516(2) 1.37082(18) 0.60978(12) 0.0717(10) Uani 1 1 d . . .
O20 O 0.3078(3) 1.31482(19) 0.50546(17) 0.0869(12) Uani 1 1 d . . .
O21 O 0.1789(3) 0.7068(2) 1.31397(17) 0.0920(13) Uani 1 1 d . . .
O22 O 0.2556(3) 0.8007(3) 1.3066(2) 0.133(2) Uani 1 1 d . . .
O23 O 0.1838(3) 0.7531(2) 1.23924(15) 0.1059(16) Uani 1 1 d . . .
O24 O 0.1283(3) 0.7881(2) 1.30255(16) 0.0894(13) Uani 1 1 d . . .
O25 O 0.3225(4) 0.9569(3) 1.2535(2) 0.159(3) Uani 1 1 d . . .
O26 O 0.3673(7) 0.9255(5) 1.1885(5) 0.265(6) Uani 1 1 d . . .
O27 O 0.2561(4) 0.8804(3) 1.2007(3) 0.160(3) Uani 1 1 d . . .
O28 O 0.2572(9) 0.9715(5) 1.1871(4) 0.359(11) Uani 1 1 d . . .
O29 O 0.5742(3) 0.52417(19) 0.94654(15) 0.0862(13) Uani 1 1 d . . .
O30 O 0.5916(5) 0.6160(3) 0.9106(2) 0.178(4) Uani 1 1 d . . .
O31 O 0.5323(4) 0.5333(3) 0.86959(16) 0.1224(19) Uani 1 1 d . . .
O32 O 0.4748(3) 0.5631(3) 0.93646(19) 0.122(2) Uani 1 1 d . . .
O33 O 0.26313(19) 0.53615(14) 0.93324(12) 0.0591(8) Uani 1 1 d . . .
O34 O 0.2327(3) 0.5500(2) 0.85317(14) 0.0850(12) Uani 1 1 d . . .
O35 O 0.1580(2) 0.57232(16) 0.91416(15) 0.0749(11) Uani 1 1 d . . .
O36 O 0.1613(2) 0.47361(16) 0.89598(19) 0.0916(14) Uani 1 1 d . . .
O37 O 0.4802(3) 0.97251(19) 0.63590(15) 0.0863(12) Uani 1 1 d . . .
O38 O 0.4173(3) 0.9442(2) 0.56430(14) 0.0919(14) Uani 1 1 d . . .
O39 O 0.4292(3) 0.8726(2) 0.61796(18) 0.1065(16) Uani 1 1 d . . .
O40 O 0.5317(2) 0.9224(2) 0.57655(18) 0.0903(13) Uani 1 1 d . . .
O41 O 0.1175(3) 1.1684(2) 0.80130(14) 0.0888(13) Uani 1 1 d . . .
O42 O 0.1911(2) 1.2576(2) 0.77353(15) 0.0935(14) Uani 1 1 d . . .
O43 O 0.0970(2) 1.20161(17) 0.72416(11) 0.0648(9) Uani 1 1 d . . .
O44 O 0.0684(2) 1.25158(18) 0.79396(13) 0.0722(10) Uani 1 1 d . . .
O45 O -0.0144(2) 1.16821(19) 0.49420(14) 0.0801(11) Uani 1 1 d . . .
O46 O -0.0279(2) 1.19115(19) 0.41322(14) 0.0789(11) Uani 1 1 d . . .
O47 O -0.1328(2) 1.1454(2) 0.45571(17) 0.0944(14) Uani 1 1 d . . .
O48 O -0.0779(3) 1.2402(2) 0.47422(18) 0.1036(16) Uani 1 1 d . . .
O49 O 0.0204(4) 1.3155(3) 0.3276(2) 0.135(2) Uani 1 1 d . . .
O50 O 0.0559(6) 1.4240(4) 0.3073(4) 0.276(7) Uani 1 1 d . . .
O51 O -0.0554(5) 1.3767(4) 0.3251(3) 0.191(4) Uani 1 1 d . . .
O52 O -0.0010(3) 1.3509(2) 0.25410(15) 0.0968(14) Uani 1 1 d . . .
O53 O 0.0473(3) 1.1784(2) 0.23343(17) 0.1079(16) Uani 1 1 d . . .
O54 O 0.0006(8) 1.1194(4) 0.1689(3) 0.266(7) Uani 1 1 d . . .
O55 O 0.0171(2) 1.2204(2) 0.16190(16) 0.0897(13) Uani 1 1 d . . .
O56 O 0.1242(6) 1.1851(6) 0.1684(3) 0.259(7) Uani 1 1 d . . .
N1 N -0.0218(2) 0.78816(17) 1.09974(12) 0.0471(9) Uani 1 1 d . . .
N2 N -0.0660(2) 0.6846(2) 1.10652(18) 0.0684(12) Uani 1 1 d . . .
N3 N 0.0733(2) 0.67662(15) 1.13233(13) 0.0502(9) Uani 1 1 d . . .
H1 H 0.1182 0.6735 1.1408 0.060 Uiso 1 1 calc R . .
H2 H 0.0366 0.6451 1.1304 0.060 Uiso 1 1 calc R . .
N4 N 0.11154(18) 0.77982(14) 1.12392(11) 0.0362(7) Uani 1 1 d . . .
N5 N 0.18345(18) 0.77483(15) 1.13548(11) 0.0405(8) Uani 1 1 d . . .
H79 H 0.2011 0.7828 1.1651 0.049 Uiso 1 1 calc R . .
N6 N 0.33766(17) 0.72200(15) 1.09111(11) 0.0379(7) Uani 1 1 d . . .
H3 H 0.3180 0.6998 1.0661 0.046 Uiso 1 1 calc R . .
N7 N 0.40606(18) 0.72506(15) 1.10827(12) 0.0408(8) Uani 1 1 d . . .
N8 N 0.5416(2) 0.76145(17) 1.17330(13) 0.0495(9) Uani 1 1 d . . .
H80 H 0.5791 0.7757 1.1932 0.059 Uiso 1 1 calc R . .
N9 N 0.5486(2) 0.71507(15) 1.14194(12) 0.0438(8) Uani 1 1 d . . .
N10 N 0.6710(2) 0.7233(2) 1.17383(15) 0.0636(12) Uani 1 1 d . . .
H4 H 0.6693 0.7528 1.1937 0.076 Uiso 1 1 calc R . .
H5 H 0.7113 0.7091 1.1727 0.076 Uiso 1 1 calc R . .
N11 N 0.6824(2) 0.63244(17) 1.11434(15) 0.0534(10) Uani 1 1 d . . .
N12 N 0.56211(19) 0.63020(15) 1.08183(12) 0.0430(8) Uani 1 1 d . . .
N13 N 0.41658(19) 0.60523(15) 1.13345(11) 0.0408(7) Uani 1 1 d . . .
N14 N 0.3129(2) 0.52342(17) 1.13206(14) 0.0550(9) Uani 1 1 d . . .
N15 N 0.2924(2) 0.54159(16) 1.03663(13) 0.0485(9) Uani 1 1 d . . .
H6 H 0.2855 0.5455 1.0055 0.058 Uiso 1 1 calc R . .
H7 H 0.2616 0.5143 1.0525 0.058 Uiso 1 1 calc R . .
N16 N 0.40064(18) 0.61971(14) 1.04128(11) 0.0355(7) Uani 1 1 d . . .
N17 N 0.39122(18) 0.62773(15) 0.99149(11) 0.0388(7) Uani 1 1 d . . .
H81 H 0.4182 0.6129 0.9707 0.047 Uiso 1 1 calc R . .
N18 N 0.28798(19) 0.68974(14) 0.90346(11) 0.0383(7) Uani 1 1 d . . .
H8 H 0.2489 0.6946 0.9197 0.046 Uiso 1 1 calc R . .
N19 N 0.29859(18) 0.70118(15) 0.85610(11) 0.0384(7) Uani 1 1 d . . .
N20 N 0.3755(2) 0.7203(2) 0.76116(14) 0.0622(11) Uani 1 1 d . . .
H82 H 0.4038 0.7261 0.7355 0.075 Uiso 1 1 calc R . .
N21 N 0.3112(2) 0.74139(16) 0.76023(13) 0.0466(8) Uani 1 1 d . . .
N22 N 0.3555(3) 0.7962(2) 0.69123(17) 0.0769(14) Uani 1 1 d . . .
H9 H 0.3991 0.7870 0.6917 0.092 Uiso 1 1 calc R . .
H10 H 0.3449 0.8191 0.6687 0.092 Uiso 1 1 calc R . .
N23 N 0.2179(2) 0.8177(2) 0.68048(15) 0.0628(11) Uani 1 1 d . . .
N24 N 0.18158(19) 0.76775(15) 0.75325(12) 0.0426(8) Uani 1 1 d . . .
N25 N 0.1776(2) 0.64348(15) 0.78680(12) 0.0423(8) Uani 1 1 d . . .
N26 N 0.0770(2) 0.56248(17) 0.80426(15) 0.0563(10) Uani 1 1 d . . .
N27 N 0.0266(2) 0.63262(18) 0.86848(15) 0.0576(10) Uani 1 1 d . . .
H11 H 0.0080 0.6542 0.8893 0.069 Uiso 1 1 calc R . .
H12 H 0.0031 0.5960 0.8621 0.069 Uiso 1 1 calc R . .
N28 N 0.13200(19) 0.70870(15) 0.85224(12) 0.0413(8) Uani 1 1 d . . .
N29 N 0.1045(2) 0.74486(16) 0.88512(12) 0.0447(8) Uani 1 1 d . . .
H83 H 0.0683 0.7612 0.8759 0.054 Uiso 1 1 calc R . .
N30 N 0.11478(19) 0.79958(15) 1.00757(11) 0.0400(7) Uani 1 1 d . . .
H13 H 0.1369 0.7755 1.0229 0.048 Uiso 1 1 calc R . .
N31 N 0.0878(2) 0.84109(15) 1.02927(12) 0.0439(8) Uani 1 1 d . . .
N32 N 0.0157(4) 0.9433(2) 1.04276(15) 0.095(2) Uani 1 1 d . . .
H84 H -0.0040 0.9742 1.0426 0.114 Uiso 1 1 calc R . .
N33 N 0.0311(3) 0.92258(17) 1.08759(13) 0.0566(11) Uani 1 1 d . . .
N34 N -0.0051(4) 1.0043(3) 1.12552(17) 0.120(3) Uani 1 1 d . . .
H14 H -0.0136 1.0204 1.0983 0.144 Uiso 1 1 calc R . .
H15 H -0.0118 1.0212 1.1533 0.144 Uiso 1 1 calc R . .
N35 N 0.0171(3) 0.95994(19) 1.21136(14) 0.0660(12) Uani 1 1 d . . .
N36 N 0.0607(2) 0.88360(16) 1.17174(12) 0.0457(8) Uani 1 1 d . . .
N37 N 0.3528(2) 1.05515(15) 0.60857(12) 0.0414(8) Uani 1 1 d . . .
N38 N 0.2652(3) 0.97912(19) 0.56748(16) 0.0707(13) Uani 1 1 d . . .
N39 N 0.2894(2) 1.04101(17) 0.48540(13) 0.0537(9) Uani 1 1 d . . .
H16 H 0.2967 1.0597 0.4580 0.064 Uiso 1 1 calc R . .
H17 H 0.2562 1.0075 0.4869 0.064 Uiso 1 1 calc R . .
N40 N 0.3804(2) 1.11304(15) 0.52835(12) 0.0414(8) Uani 1 1 d . . .
N41 N 0.3935(2) 1.14368(15) 0.48453(12) 0.0440(8) Uani 1 1 d . . .
H26 H 0.4308 1.1393 0.4663 0.053 Uiso 1 1 calc R . .
N42 N 0.31225(19) 1.22462(14) 0.40035(11) 0.0376(7) Uani 1 1 d . . .
H18 H 0.2674 1.2221 0.4119 0.045 Uiso 1 1 calc R . .
N43 N 0.33424(19) 1.24685(14) 0.35729(11) 0.0385(7) Uani 1 1 d . . .
N44 N 0.4324(2) 1.29285(19) 0.27537(13) 0.0574(10) Uani 1 1 d . . .
H74 H 0.4668 1.3078 0.2544 0.069 Uiso 1 1 calc R . .
N45 N 0.3603(2) 1.29816(17) 0.26536(12) 0.0481(9) Uani 1 1 d . . .
N46 N 0.4037(3) 1.3503(2) 0.19407(16) 0.0766(14) Uani 1 1 d . . .
H19 H 0.4504 1.3483 0.1979 0.092 Uiso 1 1 calc R . .
H20 H 0.3903 1.3683 0.1690 0.092 Uiso 1 1 calc R . .
N47 N 0.2663(3) 1.3601(2) 0.17557(15) 0.0651(12) Uani 1 1 d . . .
N48 N 0.2235(2) 1.30734(16) 0.24689(12) 0.0472(8) Uani 1 1 d . . .
N49 N 0.2374(2) 1.18675(16) 0.27640(11) 0.0439(8) Uani 1 1 d . . .
N50 N 0.1490(2) 1.0945(2) 0.28534(16) 0.0654(11) Uani 1 1 d . . .
N51 N 0.0760(2) 1.14911(17) 0.35066(14) 0.0539(9) Uani 1 1 d . . .
H21 H 0.0501 1.1653 0.3713 0.065 Uiso 1 1 calc R . .
H22 H 0.0613 1.1115 0.3427 0.065 Uiso 1 1 calc R . .
N52 N 0.1664(2) 1.23722(15) 0.33906(11) 0.0416(8) Uani 1 1 d . . .
N53 N 0.12858(19) 1.26596(15) 0.37209(11) 0.0405(7) Uani 1 1 d . . .
H75 H 0.0960 1.2851 0.3613 0.049 Uiso 1 1 calc R . .
N54 N 0.10010(17) 1.29191(13) 0.49834(11) 0.0339(7) Uani 1 1 d . . .
H23 H 0.1151 1.2631 0.5124 0.041 Uiso 1 1 calc R . .
N55 N 0.0696(2) 1.33066(14) 0.52119(11) 0.0391(7) Uani 1 1 d . . .
N56 N 0.0100(3) 1.4378(2) 0.53956(14) 0.0830(17) Uani 1 1 d . . .
H76 H 0.0001 1.4729 0.5415 0.100 Uiso 1 1 calc R . .
N57 N 0.0097(3) 1.40745(17) 0.58269(12) 0.0576(11) Uani 1 1 d . . .
N58 N -0.0244(4) 1.4863(2) 0.62493(16) 0.102(2) Uani 1 1 d . . .
H24 H -0.0233 1.5076 0.5990 0.123 Uiso 1 1 calc R . .
H25 H -0.0360 1.4998 0.6530 0.123 Uiso 1 1 calc R . .
N59 N -0.0337(3) 1.42344(18) 0.70521(13) 0.0620(11) Uani 1 1 d . . .
N60 N 0.0118(2) 1.34991(16) 0.66352(12) 0.0444(8) Uani 1 1 d . . .
N61 N -0.0647(2) 1.27545(17) 0.58150(12) 0.0464(8) Uani 1 1 d . . .
N62 N -0.1285(2) 1.1760(2) 0.58476(16) 0.0628(11) Uani 1 1 d . . .
N63 N -0.0017(2) 1.14864(18) 0.61724(13) 0.0564(10) Uani 1 1 d . . .
H27 H 0.0384 1.1383 0.6279 0.068 Uiso 1 1 calc R . .
H28 H -0.0440 1.1222 0.6141 0.068 Uiso 1 1 calc R . .
N64 N 0.05884(18) 1.24722(14) 0.60846(11) 0.0368(7) Uani 1 1 d . . .
N65 N 0.12323(19) 1.23199(16) 0.62697(12) 0.0439(8) Uani 1 1 d . . .
H77 H 0.1272 1.2263 0.6581 0.053 Uiso 1 1 calc R . .
N66 N 0.29267(19) 1.19157(14) 0.59378(12) 0.0407(7) Uani 1 1 d . . .
H29 H 0.2896 1.1878 0.5621 0.049 Uiso 1 1 calc R . .
N67 N 0.34669(19) 1.17836(14) 0.62037(12) 0.0394(7) Uani 1 1 d . . .
N68 N 0.4393(2) 1.16382(17) 0.70699(13) 0.0489(9) Uani 1 1 d . . .
H78 H 0.4631 1.1619 0.7344 0.059 Uiso 1 1 calc R . .
N69 N 0.46885(19) 1.14456(15) 0.66560(12) 0.0412(8) Uani 1 1 d . . .
N70 N 0.5693(3) 1.1271(2) 0.71207(16) 0.0753(14) Uani 1 1 d . . .
H30 H 0.5539 1.1395 0.7395 0.090 Uiso 1 1 calc R . .
H31 H 0.6106 1.1143 0.7115 0.090 Uiso 1 1 calc R . .
N71 N 0.6214(2) 1.08434(19) 0.63171(14) 0.0552(10) Uani 1 1 d . . .
N72 N 0.5182(2) 1.10164(15) 0.58693(12) 0.0450(8) Uani 1 1 d . . .
C1 C -0.0910(3) 0.7931(3) 1.08810(18) 0.0631(13) Uani 1 1 d . . .
H32 H -0.1008 0.8306 1.0821 0.076 Uiso 1 1 calc R . .
C2 C -0.1491(3) 0.7415(3) 1.0849(2) 0.0821(18) Uani 1 1 d . . .
H33 H -0.1983 0.7435 1.0762 0.099 Uiso 1 1 calc R . .
C3 C -0.1328(4) 0.6903(3) 1.0946(3) 0.092(2) Uani 1 1 d . . .
H34 H -0.1719 0.6558 1.0927 0.110 Uiso 1 1 calc R . .
C4 C -0.0144(2) 0.73373(19) 1.10847(15) 0.0425(9) Uani 1 1 d . . .
C5 C 0.0609(2) 0.72897(19) 1.12236(14) 0.0426(9) Uani 1 1 d . . .
C6 C 0.2256(2) 0.75786(17) 1.10143(13) 0.0360(8) Uani 1 1 d . . .
C7 C 0.3020(2) 0.75688(18) 1.11660(14) 0.0386(8) Uani 1 1 d . . .
C8 C 0.3488(2) 0.7841(2) 1.15296(15) 0.0466(10) Uani 1 1 d . . .
H35 H 0.3391 0.8104 1.1774 0.056 Uiso 1 1 calc R . .
C9 C 0.4144(2) 0.76448(19) 1.14621(15) 0.0450(10) Uani 1 1 d . . .
C10 C 0.4838(3) 0.7855(2) 1.17560(16) 0.0529(12) Uani 1 1 d . . .
C11 C 0.6125(2) 0.6999(2) 1.14525(15) 0.0453(10) Uani 1 1 d . . .
C12 C 0.6202(2) 0.65116(19) 1.11110(16) 0.0459(10) Uani 1 1 d . . .
C13 C 0.6874(3) 0.5884(2) 1.08411(19) 0.0573(12) Uani 1 1 d . . .
H36 H 0.7314 0.5738 1.0844 0.069 Uiso 1 1 calc R . .
C14 C 0.6300(3) 0.5631(2) 1.05200(19) 0.0556(12) Uani 1 1 d . . .
H37 H 0.6337 0.5312 1.0311 0.067 Uiso 1 1 calc R . .
C15 C 0.5686(3) 0.5857(2) 1.05162(18) 0.0533(11) Uani 1 1 d . . .
H38 H 0.5292 0.5697 1.0295 0.064 Uiso 1 1 calc R . .
C16 C 0.4292(3) 0.5969(2) 1.18004(15) 0.0505(11) Uani 1 1 d . . .
H39 H 0.4693 0.6227 1.1966 0.061 Uiso 1 1 calc R . .
C17 C 0.3846(3) 0.5510(2) 1.20452(17) 0.0617(13) Uani 1 1 d . . .
H40 H 0.3943 0.5439 1.2373 0.074 Uiso 1 1 calc R . .
C18 C 0.3240(3) 0.5152(2) 1.17856(18) 0.0650(14) Uani 1 1 d . . .
H41 H 0.2907 0.4847 1.1947 0.078 Uiso 1 1 calc R . .
C19 C 0.3608(2) 0.56811(18) 1.11256(14) 0.0405(9) Uani 1 1 d . . .
C20 C 0.3493(2) 0.57666(17) 1.05952(14) 0.0368(8) Uani 1 1 d . . .
C21 C 0.3425(2) 0.65725(17) 0.97526(13) 0.0373(8) Uani 1 1 d . . .
C22 C 0.3452(2) 0.66985(18) 0.92285(14) 0.0403(9) Uani 1 1 d . . .
C23 C 0.3948(2) 0.66713(18) 0.88627(14) 0.0402(9) Uani 1 1 d . . .
H42 H 0.4399 0.6543 0.8884 0.048 Uiso 1 1 calc R . .
C24 C 0.3642(2) 0.68741(19) 0.84549(14) 0.0436(9) Uani 1 1 d . . .
C25 C 0.3984(3) 0.6915(2) 0.79815(16) 0.0572(12) Uani 1 1 d . . .
C26 C 0.3053(3) 0.7753(2) 0.72472(16) 0.0530(11) Uani 1 1 d . . .
C27 C 0.2302(3) 0.78932(19) 0.72009(16) 0.0474(10) Uani 1 1 d . . .
C28 C 0.1496(3) 0.8247(3) 0.6754(2) 0.0739(16) Uani 1 1 d . . .
H43 H 0.1376 0.8439 0.6475 0.089 Uiso 1 1 calc R . .
C29 C 0.0944(3) 0.8057(3) 0.7084(2) 0.0735(16) Uani 1 1 d . . .
H44 H 0.0460 0.8124 0.7041 0.088 Uiso 1 1 calc R . .
C30 C 0.1125(2) 0.7766(2) 0.74814(17) 0.0516(11) Uani 1 1 d . . .
H45 H 0.0761 0.7628 0.7718 0.062 Uiso 1 1 calc R . .
C31 C 0.2011(3) 0.6106(2) 0.75215(16) 0.0558(12) Uani 1 1 d . . .
H46 H 0.2439 0.6275 0.7341 0.067 Uiso 1 1 calc R . .
C32 C 0.1647(4) 0.5537(2) 0.74252(19) 0.0685(15) Uani 1 1 d . . .
H47 H 0.1811 0.5307 0.7180 0.082 Uiso 1 1 calc R . .
C33 C 0.1041(4) 0.5313(2) 0.7694(2) 0.0692(15) Uani 1 1 d . . .
H48 H 0.0791 0.4914 0.7635 0.083 Uiso 1 1 calc R . .
C34 C 0.1167(3) 0.61761(19) 0.81005(16) 0.0460(10) Uani 1 1 d . . .
C35 C 0.0904(2) 0.65538(19) 0.84674(15) 0.0430(9) Uani 1 1 d . . .
C36 C 0.1319(2) 0.75494(19) 0.92980(14) 0.0421(9) Uani 1 1 d . . .
C37 C 0.1045(2) 0.7984(2) 0.95922(14) 0.0442(9) Uani 1 1 d . . .
C38 C 0.0683(3) 0.8416(2) 0.94906(16) 0.0587(13) Uani 1 1 d . . .
H49 H 0.0523 0.8516 0.9183 0.070 Uiso 1 1 calc R . .
C39 C 0.0599(3) 0.8678(2) 0.99381(16) 0.0554(12) Uani 1 1 d . . .
C40 C 0.0283(5) 0.9202(3) 1.00001(19) 0.101(3) Uani 1 1 d . . .
C41 C 0.0181(3) 0.9541(2) 1.12473(17) 0.0648(14) Uani 1 1 d . . .
C42 C 0.0330(3) 0.9316(2) 1.17255(16) 0.0531(11) Uani 1 1 d . . .
C43 C 0.0304(3) 0.9390(2) 1.25384(16) 0.0608(13) Uani 1 1 d . . .
H50 H 0.0211 0.9591 1.2825 0.073 Uiso 1 1 calc R . .
C44 C 0.0576(3) 0.8885(2) 1.25758(16) 0.0533(11) Uani 1 1 d . . .
H51 H 0.0652 0.8727 1.2880 0.064 Uiso 1 1 calc R . .
C45 C 0.0729(2) 0.8628(2) 1.21540(14) 0.0461(10) Uani 1 1 d . . .
H52 H 0.0931 0.8288 1.2168 0.055 Uiso 1 1 calc R . .
C46 C 0.3405(3) 1.0258(2) 0.65013(17) 0.0560(12) Uani 1 1 d . . .
H53 H 0.3666 1.0422 0.6787 0.067 Uiso 1 1 calc R . .
C47 C 0.2902(3) 0.9722(3) 0.6516(2) 0.0715(15) Uani 1 1 d . . .
H54 H 0.2811 0.9511 0.6807 0.086 Uiso 1 1 calc R . .
C48 C 0.2531(4) 0.9503(3) 0.6086(2) 0.0775(17) Uani 1 1 d . . .
H55 H 0.2181 0.9135 0.6087 0.093 Uiso 1 1 calc R . .
C49 C 0.3147(3) 1.03030(18) 0.56998(16) 0.0455(10) Uani 1 1 d . . .
C50 C 0.3290(3) 1.06363(19) 0.52481(15) 0.0453(10) Uani 1 1 d . . .
C51 C 0.3506(2) 1.17879(17) 0.47044(14) 0.0379(8) Uani 1 1 d . . .
C52 C 0.3664(2) 1.20681(17) 0.42350(13) 0.0376(8) Uani 1 1 d . . .
C53 C 0.4283(2) 1.21819(19) 0.39444(15) 0.0450(9) Uani 1 1 d . . .
H56 H 0.4758 1.2105 0.4007 0.054 Uiso 1 1 calc R . .
C54 C 0.4048(2) 1.24354(18) 0.35375(14) 0.0417(9) Uani 1 1 d . . .
C55 C 0.4545(3) 1.2670(2) 0.31409(17) 0.0603(13) Uani 1 1 d . . .
C56 C 0.3527(3) 1.3261(2) 0.22663(16) 0.0531(11) Uani 1 1 d . . .
C57 C 0.2755(3) 1.3313(2) 0.21525(16) 0.0500(10) Uani 1 1 d . . .
C58 C 0.1958(3) 1.3629(3) 0.1662(2) 0.0706(15) Uani 1 1 d . . .
H57 H 0.1859 1.3826 0.1381 0.085 Uiso 1 1 calc R . .
C59 C 0.1372(3) 1.3387(3) 0.1952(2) 0.0712(15) Uani 1 1 d . . .
H58 H 0.0875 1.3406 0.1877 0.085 Uiso 1 1 calc R . .
C60 C 0.1557(3) 1.3114(3) 0.23596(19) 0.0673(14) Uani 1 1 d . . .
H59 H 0.1169 1.2946 0.2572 0.081 Uiso 1 1 calc R . .
C61 C 0.2721(3) 1.1603(2) 0.24305(16) 0.0553(12) Uani 1 1 d . . .
H60 H 0.3156 1.1830 0.2287 0.066 Uiso 1 1 calc R . .
C62 C 0.2487(3) 1.1035(3) 0.2290(2) 0.0748(16) Uani 1 1 d . . .
H61 H 0.2735 1.0865 0.2045 0.090 Uiso 1 1 calc R . .
C63 C 0.1847(4) 1.0697(3) 0.2525(2) 0.0772(17) Uani 1 1 d . . .
H62 H 0.1677 1.0290 0.2444 0.093 Uiso 1 1 calc R . .
C64 C 0.1766(3) 1.1511(2) 0.29493(16) 0.0489(10) Uani 1 1 d . . .
C65 C 0.1361(2) 1.1811(2) 0.33172(14) 0.0435(9) Uani 1 1 d . . .
C66 C 0.1411(2) 1.26487(17) 0.41973(13) 0.0375(8) Uani 1 1 d . . .
C67 C 0.1052(2) 1.30246(18) 0.45043(14) 0.0419(9) Uani 1 1 d . . .
C68 C 0.0756(3) 1.34974(19) 0.44211(15) 0.0478(10) Uani 1 1 d . . .
H63 H 0.0710 1.3677 0.4121 0.057 Uiso 1 1 calc R . .
C69 C 0.0535(3) 1.3660(2) 0.48754(14) 0.0519(11) Uani 1 1 d . . .
C70 C 0.0238(4) 1.4184(2) 0.49644(18) 0.0769(18) Uani 1 1 d . . .
C71 C -0.0083(4) 1.4332(2) 0.62159(17) 0.0681(15) Uani 1 1 d . . .
C72 C -0.0094(3) 1.4013(2) 0.66657(15) 0.0494(10) Uani 1 1 d . . .
C73 C -0.0370(3) 1.3908(2) 0.74590(15) 0.0585(12) Uani 1 1 d . . .
H64 H -0.0548 1.4049 0.7748 0.070 Uiso 1 1 calc R . .
C74 C -0.0162(3) 1.3403(2) 0.74622(16) 0.0584(12) Uani 1 1 d . . .
H65 H -0.0186 1.3183 0.7749 0.070 Uiso 1 1 calc R . .
C75 C 0.0088(3) 1.3204(2) 0.70391(15) 0.0505(11) Uani 1 1 d . . .
H66 H 0.0245 1.2843 0.7037 0.061 Uiso 1 1 calc R . .
C76 C -0.1252(3) 1.2914(3) 0.5683(2) 0.0705(16) Uani 1 1 d . . .
H67 H -0.1237 1.3316 0.5624 0.085 Uiso 1 1 calc R . .
C77 C -0.1914(3) 1.2497(3) 0.5629(2) 0.0823(19) Uani 1 1 d . . .
H68 H -0.2362 1.2604 0.5540 0.099 Uiso 1 1 calc R . .
C78 C -0.1897(3) 1.1915(3) 0.5711(2) 0.0824(18) Uani 1 1 d . . .
H69 H -0.2342 1.1619 0.5668 0.099 Uiso 1 1 calc R . .
C79 C -0.0700(2) 1.2187(2) 0.58951(15) 0.0448(10) Uani 1 1 d . . .
C80 C 0.0016(2) 1.20296(18) 0.60606(14) 0.0409(9) Uani 1 1 d . . .
C81 C 0.1784(2) 1.22607(18) 0.59743(14) 0.0399(9) Uani 1 1 d . . .
C82 C 0.2431(2) 1.21139(18) 0.62138(14) 0.0401(9) Uani 1 1 d . . .
C83 C 0.2676(2) 1.21279(18) 0.66884(14) 0.0419(9) Uani 1 1 d . . .
H70 H 0.2453 1.2255 0.6967 0.050 Uiso 1 1 calc R . .
C84 C 0.3320(2) 1.19152(18) 0.66683(14) 0.0397(9) Uani 1 1 d . . .
C85 C 0.3776(2) 1.1853(2) 0.70914(16) 0.0491(10) Uani 1 1 d . . .
C86 C 0.5305(3) 1.1275(2) 0.67186(17) 0.0514(11) Uani 1 1 d . . .
C87 C 0.5590(2) 1.1031(2) 0.62746(16) 0.0491(10) Uani 1 1 d . . .
C88 C 0.6450(3) 1.0628(2) 0.59123(18) 0.0615(13) Uani 1 1 d . . .
H71 H 0.6895 1.0490 0.5929 0.074 Uiso 1 1 calc R . .
C89 C 0.6097(3) 1.0596(2) 0.54840(17) 0.0545(11) Uani 1 1 d . . .
H72 H 0.6290 1.0449 0.5202 0.065 Uiso 1 1 calc R . .
C90 C 0.5431(3) 1.07863(19) 0.54692(16) 0.0478(10) Uani 1 1 d . . .
H73 H 0.5152 1.0753 0.5176 0.057 Uiso 1 1 calc R . .

loop_
_atom_site_aniso_label
_atom_site_aniso_U_11
_atom_site_aniso_U_22
_atom_site_aniso_U_33
_atom_site_aniso_U_23
_atom_site_aniso_U_13
_atom_site_aniso_U_12
Ni1 0.0521(3) 0.0530(3) 0.0286(2) 0.0082(2) 0.0053(2) 0.0267(3)
Ni2 0.0387(3) 0.0508(3) 0.0275(2) 0.0001(2) -0.0017(2) 0.0195(2)
Ni3 0.0390(3) 0.0499(3) 0.0277(2) 0.0065(2) 0.0017(2) 0.0160(2)
Ni4 0.0405(3) 0.0465(3) 0.0322(3) 0.0047(2) 0.0031(2) 0.0174(2)
Ni5 0.0456(3) 0.0525(3) 0.0277(2) 0.0083(2) 0.0054(2) 0.0212(2)
Ni6 0.0498(3) 0.0531(3) 0.0253(2) 0.0037(2) 0.0003(2) 0.0209(2)
Cl1 0.0793(9) 0.0903(10) 0.0556(8) 0.0063(7) -0.0028(7) 0.0290(8)
Cl2 0.1274(16) 0.1116(14) 0.0870(12) -0.0138(10) -0.0150(11) 0.0514(13)
Cl3 0.0929(10) 0.0810(8) 0.0413(6) 0.0174(6) 0.0193(6) 0.0492(8)
Cl4 0.0614(7) 0.0540(6) 0.0502(6) -0.0007(5) -0.0169(5) 0.0196(5)
Cl5 0.0790(9) 0.0682(7) 0.0487(6) 0.0130(5) 0.0127(6) 0.0302(7)
Cl6 0.0491(6) 0.0951(9) 0.0312(5) 0.0073(5) -0.0004(5) 0.0215(6)
Cl7 0.0535(7) 0.1211(12) 0.0465(7) 0.0135(7) 0.0002(6) 0.0026(7)
Cl8 0.1033(11) 0.1054(11) 0.0537(7) 0.0012(7) -0.0065(7) 0.0685(10)
Cl9 0.1420(17) 0.1654(19) 0.0684(10) -0.0204(11) -0.0330(11) 0.1099(16)
O1 0.0443(16) 0.0642(18) 0.0350(15) -0.0062(13) -0.0016(13) 0.0242(14)
O2 0.063(2) 0.098(3) 0.054(2) -0.0297(19) -0.0256(17) 0.046(2)
O3 0.0521(17) 0.0694(18) 0.0251(13) 0.0009(12) 0.0008(12) 0.0352(15)
O4 0.067(2) 0.132(3) 0.055(2) 0.041(2) 0.0306(18) 0.061(2)
O5 0.0539(18) 0.073(2) 0.0305(14) 0.0021(13) -0.0020(13) 0.0336(16)
O6 0.378(10) 0.169(5) 0.038(2) 0.001(3) -0.018(4) 0.219(7)
O7 0.069(2) 0.063(2) 0.057(2) 0.0066(16) 0.0138(18) 0.0075(17)
O8 0.0560(19) 0.077(2) 0.0429(17) 0.0096(15) -0.0016(15) 0.0175(17)
O9 0.068(2) 0.0575(19) 0.063(2) -0.0050(16) -0.0106(18) 0.0167(16)
O10 0.090(3) 0.080(2) 0.064(2) 0.0114(19) 0.009(2) 0.007(2)
O11 0.0556(18) 0.074(2) 0.0327(15) 0.0236(13) 0.0101(13) 0.0341(16)
O12 0.058(2) 0.188(5) 0.057(2) 0.062(3) 0.0252(18) 0.068(3)
O13 0.0587(19) 0.0730(19) 0.0312(14) 0.0136(13) 0.0082(13) 0.0404(16)
O14 0.277(7) 0.116(3) 0.0336(19) 0.016(2) 0.017(3) 0.145(4)
O15 0.0562(18) 0.082(2) 0.0287(14) 0.0112(14) 0.0074(13) 0.0392(17)
O16 0.062(2) 0.117(3) 0.0407(18) -0.0293(18) -0.0172(16) 0.052(2)
O17 0.062(2) 0.0523(18) 0.062(2) 0.0048(15) 0.0110(17) 0.0107(15)
O18 0.067(2) 0.0520(17) 0.0467(18) 0.0004(14) 0.0078(16) 0.0159(15)
O19 0.068(2) 0.095(3) 0.0391(18) 0.0017(17) 0.0036(17) -0.009(2)
O20 0.095(3) 0.085(3) 0.084(3) 0.006(2) 0.009(2) 0.025(2)
O21 0.115(4) 0.092(3) 0.077(3) 0.012(2) -0.014(3) 0.041(3)
O22 0.089(4) 0.160(5) 0.126(5) 0.002(4) -0.029(3) -0.023(3)
O23 0.160(5) 0.108(3) 0.052(2) 0.004(2) 0.017(3) 0.035(3)
O24 0.108(3) 0.101(3) 0.072(3) -0.002(2) 0.007(2) 0.051(3)
O25 0.186(7) 0.174(6) 0.099(5) -0.019(4) -0.045(5) 0.007(5)
O26 0.278(13) 0.210(9) 0.350(16) -0.049(10) 0.058(11) 0.144(10)
O27 0.130(5) 0.105(4) 0.233(8) -0.100(5) -0.041(5) 0.014(4)
O28 0.62(2) 0.243(10) 0.313(13) -0.163(10) -0.321(16) 0.333(15)
O29 0.116(3) 0.102(3) 0.062(2) 0.016(2) 0.003(2) 0.066(3)
O30 0.267(9) 0.116(4) 0.105(5) 0.042(4) 0.001(5) -0.056(5)
O31 0.151(5) 0.180(5) 0.050(3) -0.007(3) 0.001(3) 0.068(4)
O32 0.152(5) 0.158(5) 0.093(4) 0.012(3) 0.041(3) 0.110(4)
O33 0.066(2) 0.066(2) 0.0479(18) -0.0044(15) -0.0218(16) 0.0219(17)
O34 0.098(3) 0.119(3) 0.049(2) 0.004(2) -0.006(2) 0.047(3)
O35 0.084(3) 0.072(2) 0.080(3) 0.0024(19) 0.003(2) 0.039(2)
O36 0.077(3) 0.055(2) 0.139(4) 0.002(2) -0.046(3) 0.0095(19)
O37 0.105(3) 0.096(3) 0.069(3) -0.009(2) -0.002(2) 0.045(3)
O38 0.127(4) 0.117(3) 0.055(2) 0.010(2) -0.002(2) 0.077(3)
O39 0.117(4) 0.102(3) 0.095(3) 0.053(3) 0.029(3) 0.007(3)
O40 0.082(3) 0.099(3) 0.097(3) -0.006(2) 0.024(3) 0.036(2)
O41 0.114(4) 0.120(3) 0.050(2) 0.025(2) 0.009(2) 0.062(3)
O42 0.051(2) 0.158(4) 0.064(3) -0.026(3) -0.0060(19) 0.012(2)
O43 0.066(2) 0.090(2) 0.0331(16) 0.0064(16) 0.0031(15) 0.0072(19)
O44 0.069(2) 0.106(3) 0.048(2) 0.0088(19) 0.0104(18) 0.033(2)
O45 0.082(3) 0.096(3) 0.057(2) -0.001(2) -0.021(2) 0.010(2)
O46 0.070(2) 0.110(3) 0.052(2) 0.002(2) 0.0211(19) 0.011(2)
O47 0.054(2) 0.127(4) 0.084(3) 0.017(3) -0.002(2) -0.016(2)
O48 0.131(4) 0.095(3) 0.099(4) -0.019(3) 0.014(3) 0.056(3)
O49 0.170(6) 0.174(5) 0.098(4) 0.007(4) -0.035(4) 0.117(5)
O50 0.239(9) 0.171(7) 0.345(13) -0.175(8) 0.161(9) -0.093(7)
O51 0.195(8) 0.247(9) 0.170(7) 0.025(6) 0.095(6) 0.126(7)
O52 0.113(4) 0.137(4) 0.056(2) -0.004(2) -0.017(2) 0.062(3)
O53 0.122(4) 0.147(4) 0.063(3) 0.005(3) -0.031(3) 0.048(3)
O54 0.485(19) 0.135(6) 0.209(9) -0.091(6) -0.201(11) 0.154(9)
O55 0.078(3) 0.122(3) 0.083(3) 0.001(2) -0.026(2) 0.054(3)
O56 0.228(9) 0.540(19) 0.118(6) 0.015(8) 0.016(6) 0.312(12)
N1 0.0431(19) 0.078(2) 0.0284(17) 0.0023(16) -0.0003(15) 0.0304(18)
N2 0.044(2) 0.089(3) 0.072(3) 0.004(2) 0.009(2) 0.012(2)
N3 0.057(2) 0.048(2) 0.049(2) 0.0145(16) 0.0138(18) 0.0163(17)
N4 0.0366(17) 0.0470(18) 0.0283(15) 0.0059(13) 0.0021(13) 0.0158(15)
N5 0.0402(18) 0.061(2) 0.0268(16) -0.0027(14) -0.0053(14) 0.0249(16)
N6 0.0333(16) 0.0551(19) 0.0292(16) -0.0006(14) -0.0013(13) 0.0184(15)
N7 0.0359(17) 0.060(2) 0.0323(17) -0.0011(15) -0.0043(14) 0.0236(16)
N8 0.047(2) 0.069(2) 0.0401(19) -0.0109(17) -0.0120(16) 0.0295(18)
N9 0.0450(19) 0.056(2) 0.0358(18) -0.0068(15) -0.0044(15) 0.0241(16)
N10 0.052(2) 0.085(3) 0.061(3) -0.021(2) -0.022(2) 0.032(2)
N11 0.043(2) 0.059(2) 0.065(3) -0.0082(19) -0.0057(18) 0.0263(18)
N12 0.0393(18) 0.055(2) 0.0399(18) -0.0042(15) 0.0005(15) 0.0233(16)
N13 0.0474(19) 0.0515(19) 0.0286(16) 0.0058(14) 0.0005(15) 0.0216(16)
N14 0.068(3) 0.057(2) 0.044(2) 0.0056(17) 0.0011(19) 0.021(2)
N15 0.051(2) 0.053(2) 0.042(2) 0.0053(16) -0.0080(17) 0.0138(17)
N16 0.0358(17) 0.0488(18) 0.0263(15) 0.0016(13) -0.0016(13) 0.0185(14)
N17 0.0414(18) 0.057(2) 0.0228(15) -0.0002(13) 0.0011(13) 0.0204(16)
N18 0.0424(18) 0.0480(18) 0.0287(16) 0.0054(13) -0.0018(14) 0.0189(15)
N19 0.0402(18) 0.0528(19) 0.0271(15) 0.0097(13) 0.0068(13) 0.0196(15)
N20 0.051(2) 0.109(3) 0.040(2) 0.031(2) 0.0199(18) 0.041(2)
N21 0.0429(19) 0.063(2) 0.0389(19) 0.0168(16) 0.0042(15) 0.0213(17)
N22 0.057(3) 0.113(4) 0.070(3) 0.060(3) 0.028(2) 0.033(3)
N23 0.052(2) 0.083(3) 0.053(2) 0.027(2) -0.0060(19) 0.011(2)
N24 0.0442(19) 0.0530(19) 0.0328(17) 0.0077(14) -0.0064(15) 0.0150(16)
N25 0.047(2) 0.0520(19) 0.0296(16) 0.0051(14) -0.0050(15) 0.0143(16)
N26 0.060(2) 0.051(2) 0.056(2) 0.0088(18) -0.012(2) 0.0089(19)
N27 0.051(2) 0.066(2) 0.058(2) 0.0150(19) 0.0045(19) 0.0172(19)
N28 0.0412(18) 0.056(2) 0.0306(17) 0.0037(14) -0.0003(14) 0.0195(16)
N29 0.047(2) 0.066(2) 0.0305(17) 0.0030(15) 0.0013(15) 0.0305(17)
N30 0.0433(18) 0.057(2) 0.0269(15) 0.0081(14) 0.0042(14) 0.0258(16)
N31 0.059(2) 0.0498(19) 0.0308(17) 0.0044(14) 0.0075(16) 0.0292(17)
N32 0.184(6) 0.103(4) 0.036(2) 0.014(2) 0.014(3) 0.109(4)
N33 0.090(3) 0.065(2) 0.0318(18) 0.0079(16) 0.0073(19) 0.052(2)
N34 0.240(8) 0.125(5) 0.042(3) -0.001(3) 0.010(4) 0.139(5)
N35 0.102(4) 0.072(3) 0.037(2) 0.0044(18) 0.009(2) 0.048(3)
N36 0.055(2) 0.056(2) 0.0310(17) 0.0048(15) 0.0036(16) 0.0234(17)
N37 0.0474(19) 0.0513(19) 0.0299(16) 0.0043(14) -0.0006(15) 0.0199(16)
N38 0.084(3) 0.062(3) 0.055(3) 0.015(2) -0.018(2) -0.006(2)
N39 0.071(3) 0.058(2) 0.0379(19) -0.0001(16) -0.0117(18) 0.027(2)
N40 0.048(2) 0.0465(19) 0.0333(17) 0.0088(14) 0.0044(15) 0.0167(16)
N41 0.049(2) 0.058(2) 0.0331(17) 0.0161(15) 0.0105(15) 0.0253(17)
N42 0.0461(19) 0.0479(18) 0.0242(15) 0.0088(13) 0.0093(14) 0.0211(15)
N43 0.0419(18) 0.0476(18) 0.0295(16) 0.0085(13) 0.0051(14) 0.0170(15)
N44 0.048(2) 0.096(3) 0.0368(19) 0.0309(19) 0.0181(17) 0.031(2)
N45 0.057(2) 0.068(2) 0.0286(17) 0.0162(15) 0.0127(16) 0.0324(19)
N46 0.067(3) 0.115(4) 0.057(3) 0.050(3) 0.019(2) 0.034(3)
N47 0.072(3) 0.089(3) 0.047(2) 0.034(2) 0.013(2) 0.042(2)
N48 0.051(2) 0.066(2) 0.0311(17) 0.0103(16) 0.0044(16) 0.0258(18)
N49 0.048(2) 0.062(2) 0.0247(16) -0.0059(15) 0.0017(14) 0.0199(17)
N50 0.058(3) 0.074(3) 0.061(3) -0.018(2) -0.002(2) 0.011(2)
N51 0.050(2) 0.058(2) 0.052(2) -0.0062(18) 0.0025(18) 0.0081(18)
N52 0.051(2) 0.051(2) 0.0285(16) 0.0016(14) 0.0064(15) 0.0237(17)
N53 0.0441(19) 0.0539(19) 0.0299(16) 0.0046(14) 0.0046(14) 0.0239(16)
N54 0.0397(17) 0.0394(16) 0.0256(15) 0.0046(12) 0.0023(13) 0.0147(14)
N55 0.053(2) 0.0472(18) 0.0236(15) 0.0041(13) 0.0062(14) 0.0245(16)
N56 0.171(5) 0.074(3) 0.0275(19) 0.0070(18) 0.006(3) 0.076(3)
N57 0.097(3) 0.062(2) 0.0266(17) 0.0052(16) 0.0052(19) 0.045(2)
N58 0.219(7) 0.075(3) 0.037(2) 0.005(2) 0.020(3) 0.081(4)
N59 0.091(3) 0.065(2) 0.0301(19) -0.0048(17) 0.007(2) 0.018(2)
N60 0.051(2) 0.057(2) 0.0256(16) -0.0033(14) -0.0009(15) 0.0133(17)
N61 0.045(2) 0.066(2) 0.0323(17) -0.0032(16) -0.0009(15) 0.0212(18)
N62 0.043(2) 0.079(3) 0.061(3) 0.000(2) 0.000(2) 0.004(2)
N63 0.064(3) 0.068(3) 0.037(2) 0.0005(17) -0.0019(18) 0.016(2)
N64 0.0352(17) 0.0509(19) 0.0288(16) 0.0077(13) 0.0031(13) 0.0185(15)
N65 0.0432(19) 0.065(2) 0.0288(16) 0.0105(15) -0.0008(14) 0.0231(17)
N66 0.0441(19) 0.0508(19) 0.0311(16) 0.0053(14) 0.0017(14) 0.0182(16)
N67 0.0411(18) 0.0494(18) 0.0326(17) 0.0057(14) -0.0011(14) 0.0200(15)
N68 0.0436(19) 0.075(2) 0.0337(18) -0.0106(17) -0.0064(15) 0.0277(18)
N69 0.0399(18) 0.0497(19) 0.0380(18) -0.0020(15) 0.0000(15) 0.0187(15)
N70 0.063(3) 0.122(4) 0.057(3) -0.029(3) -0.020(2) 0.059(3)
N71 0.042(2) 0.084(3) 0.049(2) -0.0037(19) -0.0010(17) 0.034(2)
N72 0.051(2) 0.056(2) 0.0353(18) 0.0089(15) 0.0056(16) 0.0261(17)
C1 0.052(3) 0.097(4) 0.050(3) 0.008(3) 0.005(2) 0.036(3)
C2 0.040(3) 0.135(6) 0.071(4) 0.011(4) -0.005(3) 0.018(3)
C3 0.056(4) 0.098(5) 0.121(6) 0.007(4) -0.004(4) 0.017(3)
C4 0.042(2) 0.053(2) 0.036(2) -0.0003(18) 0.0054(17) 0.0156(19)
C5 0.047(2) 0.056(2) 0.0282(19) 0.0093(17) 0.0136(17) 0.018(2)
C6 0.040(2) 0.043(2) 0.0286(18) 0.0039(15) 0.0022(16) 0.0156(17)
C7 0.039(2) 0.050(2) 0.0308(19) -0.0012(16) 0.0017(16) 0.0176(18)
C8 0.050(2) 0.066(3) 0.032(2) -0.0087(18) -0.0078(18) 0.031(2)
C9 0.048(2) 0.061(3) 0.033(2) -0.0058(18) -0.0058(18) 0.027(2)
C10 0.055(3) 0.075(3) 0.035(2) -0.017(2) -0.013(2) 0.032(2)
C11 0.039(2) 0.060(3) 0.041(2) -0.0064(19) -0.0053(18) 0.0209(19)
C12 0.041(2) 0.053(2) 0.046(2) 0.0012(19) -0.0007(19) 0.0152(19)
C13 0.048(3) 0.060(3) 0.072(3) -0.003(2) 0.000(2) 0.029(2)
C14 0.045(2) 0.061(3) 0.065(3) -0.018(2) -0.004(2) 0.024(2)
C15 0.052(3) 0.058(3) 0.054(3) -0.012(2) 0.004(2) 0.021(2)
C16 0.062(3) 0.063(3) 0.030(2) 0.0055(19) -0.001(2) 0.022(2)
C17 0.076(3) 0.075(3) 0.037(2) 0.014(2) -0.003(2) 0.022(3)
C18 0.090(4) 0.059(3) 0.049(3) 0.016(2) 0.010(3) 0.023(3)
C19 0.044(2) 0.051(2) 0.033(2) 0.0032(17) 0.0025(17) 0.0217(19)
C20 0.0329(19) 0.045(2) 0.038(2) 0.0017(17) -0.0012(16) 0.0214(17)
C21 0.041(2) 0.048(2) 0.0255(18) 0.0057(15) -0.0021(16) 0.0160(18)
C22 0.041(2) 0.057(2) 0.0270(18) 0.0095(16) 0.0001(16) 0.0189(19)
C23 0.038(2) 0.054(2) 0.035(2) 0.0098(17) 0.0069(17) 0.0216(18)
C24 0.044(2) 0.060(3) 0.030(2) 0.0099(17) 0.0059(17) 0.018(2)
C25 0.051(3) 0.091(3) 0.040(2) 0.028(2) 0.012(2) 0.034(3)
C26 0.043(2) 0.082(3) 0.040(2) 0.022(2) 0.0053(19) 0.024(2)
C27 0.050(2) 0.054(2) 0.040(2) 0.0187(19) 0.0025(19) 0.012(2)
C28 0.060(3) 0.091(4) 0.071(4) 0.050(3) -0.008(3) 0.013(3)
C29 0.049(3) 0.094(4) 0.078(4) 0.049(3) -0.009(3) 0.014(3)
C30 0.039(2) 0.064(3) 0.054(3) 0.021(2) -0.001(2) 0.016(2)
C31 0.074(3) 0.065(3) 0.035(2) 0.003(2) 0.002(2) 0.027(3)
C32 0.107(5) 0.060(3) 0.042(3) -0.006(2) -0.008(3) 0.027(3)
C33 0.089(4) 0.058(3) 0.060(3) -0.001(3) -0.027(3) 0.016(3)
C34 0.050(2) 0.052(2) 0.040(2) 0.0007(18) -0.0116(19) 0.023(2)
C35 0.035(2) 0.061(3) 0.036(2) 0.0179(18) -0.0004(17) 0.0164(19)
C36 0.041(2) 0.059(2) 0.033(2) 0.0083(17) 0.0054(17) 0.0229(19)
C37 0.047(2) 0.065(3) 0.0277(19) 0.0083(18) 0.0051(17) 0.027(2)
C38 0.088(4) 0.067(3) 0.035(2) 0.010(2) 0.001(2) 0.045(3)
C39 0.085(4) 0.059(3) 0.033(2) 0.0040(19) 0.010(2) 0.041(3)
C40 0.197(8) 0.112(5) 0.031(3) 0.013(3) 0.003(4) 0.110(6)
C41 0.100(4) 0.071(3) 0.039(2) 0.010(2) 0.007(3) 0.051(3)
C42 0.073(3) 0.056(3) 0.038(2) 0.0055(19) 0.004(2) 0.029(2)
C43 0.089(4) 0.066(3) 0.032(2) -0.006(2) 0.007(2) 0.029(3)
C44 0.065(3) 0.066(3) 0.033(2) 0.002(2) 0.002(2) 0.024(2)
C45 0.050(2) 0.059(3) 0.031(2) 0.0066(18) -0.0012(18) 0.018(2)
C46 0.067(3) 0.062(3) 0.040(2) 0.022(2) 0.003(2) 0.014(2)
C47 0.070(3) 0.082(4) 0.054(3) 0.026(3) 0.003(3) -0.002(3)
C48 0.087(4) 0.066(3) 0.065(3) 0.027(3) 0.000(3) -0.014(3)
C49 0.052(2) 0.040(2) 0.045(2) 0.0090(18) -0.001(2) 0.0113(19)
C50 0.062(3) 0.050(2) 0.033(2) 0.0047(17) -0.0016(19) 0.032(2)
C51 0.038(2) 0.052(2) 0.0302(19) 0.0127(16) 0.0091(16) 0.0208(18)
C52 0.047(2) 0.042(2) 0.0274(18) 0.0033(15) 0.0027(16) 0.0179(17)
C53 0.045(2) 0.055(2) 0.038(2) 0.0065(18) 0.0035(18) 0.0177(19)
C54 0.049(2) 0.054(2) 0.0293(19) 0.0095(17) 0.0089(17) 0.026(2)
C55 0.058(3) 0.095(4) 0.038(2) 0.028(2) 0.009(2) 0.036(3)
C56 0.059(3) 0.072(3) 0.037(2) 0.018(2) 0.015(2) 0.032(2)
C57 0.056(3) 0.060(3) 0.037(2) 0.0117(19) 0.005(2) 0.019(2)
C58 0.074(4) 0.101(4) 0.050(3) 0.018(3) -0.004(3) 0.045(3)
C59 0.068(3) 0.101(4) 0.055(3) 0.027(3) 0.001(3) 0.038(3)
C60 0.058(3) 0.105(4) 0.051(3) 0.021(3) 0.006(2) 0.043(3)
C61 0.062(3) 0.071(3) 0.039(2) -0.006(2) 0.009(2) 0.029(2)
C62 0.079(4) 0.082(4) 0.065(4) -0.023(3) 0.005(3) 0.024(3)
C63 0.081(4) 0.068(3) 0.080(4) -0.023(3) 0.008(3) 0.012(3)
C64 0.050(3) 0.062(3) 0.037(2) -0.004(2) 0.0001(19) 0.019(2)
C65 0.042(2) 0.059(3) 0.032(2) 0.0010(18) -0.0055(17) 0.018(2)
C66 0.041(2) 0.047(2) 0.0280(18) 0.0045(16) 0.0015(16) 0.0169(17)
C67 0.054(2) 0.052(2) 0.0251(18) 0.0064(16) 0.0034(17) 0.023(2)
C68 0.070(3) 0.052(2) 0.029(2) 0.0087(17) 0.0051(19) 0.029(2)
C69 0.081(3) 0.056(3) 0.0260(19) 0.0085(17) 0.004(2) 0.030(2)
C70 0.140(6) 0.071(3) 0.040(3) 0.009(2) 0.017(3) 0.066(4)
C71 0.118(5) 0.062(3) 0.032(2) -0.006(2) 0.013(3) 0.037(3)
C72 0.061(3) 0.055(3) 0.032(2) 0.0026(18) 0.007(2) 0.012(2)
C73 0.080(3) 0.068(3) 0.026(2) -0.0017(19) 0.012(2) 0.011(3)
C74 0.072(3) 0.076(3) 0.030(2) 0.011(2) 0.010(2) 0.022(3)
C75 0.060(3) 0.065(3) 0.031(2) 0.0073(19) 0.0086(19) 0.021(2)
C76 0.071(4) 0.089(4) 0.064(3) -0.013(3) -0.017(3) 0.047(3)
C77 0.048(3) 0.115(5) 0.092(5) -0.015(4) -0.023(3) 0.038(3)
C78 0.048(3) 0.121(5) 0.072(4) -0.008(4) -0.002(3) 0.005(3)
C79 0.036(2) 0.064(3) 0.033(2) -0.0005(19) 0.0056(17) 0.008(2)
C80 0.045(2) 0.049(2) 0.0299(19) 0.0024(16) 0.0048(17) 0.0121(19)
C81 0.038(2) 0.055(2) 0.0318(19) 0.0066(17) 0.0036(16) 0.0217(18)
C82 0.038(2) 0.055(2) 0.0306(19) 0.0038(17) -0.0007(16) 0.0183(18)
C83 0.047(2) 0.055(2) 0.0278(19) -0.0020(17) -0.0052(17) 0.0217(19)
C84 0.040(2) 0.051(2) 0.033(2) -0.0041(17) -0.0069(17) 0.0198(18)
C85 0.042(2) 0.064(3) 0.045(2) -0.010(2) -0.0074(19) 0.022(2)
C86 0.045(2) 0.066(3) 0.049(3) -0.004(2) -0.006(2) 0.025(2)
C87 0.040(2) 0.067(3) 0.044(2) 0.000(2) -0.0009(19) 0.020(2)
C88 0.054(3) 0.088(4) 0.054(3) -0.010(3) -0.002(2) 0.040(3)
C89 0.053(3) 0.071(3) 0.046(3) -0.002(2) -0.001(2) 0.027(2)
C90 0.049(2) 0.059(3) 0.040(2) 0.0102(19) 0.0048(19) 0.021(2)

loop_
_atom_type_symbol
_atom_type_description
_atom_type_scat_dispersion_real
_atom_type_scat_dispersion_imag
_atom_type_scat_source
C C 0.0033 0.0016 'International Tables Vol C Tables 4.2.6.8 and 6.1.1.4'
H H 0.0000 0.0000 'International Tables Vol C Tables 4.2.6.8 and 6.1.1.4'
Cl Cl 0.1484 0.1585 'International Tables Vol C Tables 4.2.6.8 and 6.1.1.4'
N N 0.0061 0.0033 'International Tables Vol C Tables 4.2.6.8 and 6.1.1.4'
Ni Ni 0.3393 1.1124 'International Tables Vol C Tables 4.2.6.8 and 6.1.1.4'
O O 0.0106 0.0060 'International Tables Vol C Tables 4.2.6.8 and 6.1.1.4'

loop_
_geom_angle_atom_site_label_1
_geom_angle_atom_site_label_2
_geom_angle_atom_site_label_3
_geom_angle
_geom_angle_site_symmetry_1
_geom_angle_site_symmetry_3
_geom_angle_publ_flag
N33 Ni1 N4 172.38(15) . . ?
N33 Ni1 N31 87.85(13) . . ?
N4 Ni1 N31 97.13(12) . . ?
N33 Ni1 O7 92.71(17) . . ?
N4 Ni1 O7 93.17(14) . . ?
N31 Ni1 O7 88.66(15) . . ?
N33 Ni1 N36 79.02(14) . . ?
N4 Ni1 N36 96.19(13) . . ?
N31 Ni1 N36 166.62(13) . . ?
O7 Ni1 N36 89.41(15) . . ?
N33 Ni1 N1 96.80(17) . . ?
N4 Ni1 N1 77.62(13) . . ?
N31 Ni1 N1 88.78(14) . . ?
O7 Ni1 N1 170.06(14) . . ?
N36 Ni1 N1 95.25(14) . . ?
N7 Ni2 N16 95.22(13) . . ?
N7 Ni2 N12 165.98(13) . . ?
N16 Ni2 N12 98.79(13) . . ?
N7 Ni2 N9 87.56(13) . . ?
N16 Ni2 N9 173.10(14) . . ?
N12 Ni2 N9 78.45(13) . . ?
N7 Ni2 O8 91.36(14) . . ?
N16 Ni2 O8 92.01(13) . . ?
N12 Ni2 O8 88.81(14) . . ?
N9 Ni2 O8 94.24(14) . . ?
N7 Ni2 N13 90.42(14) . . ?
N16 Ni2 N13 77.40(13) . . ?
N12 Ni2 N13 91.98(14) . . ?
N9 Ni2 N13 96.30(14) . . ?
O8 Ni2 N13 169.37(13) . . ?
N19 Ni3 O9 89.35(14) . . ?
N19 Ni3 N21 86.57(13) . . ?
O9 Ni3 N21 95.41(15) . . ?
N19 Ni3 N28 98.32(13) . . ?
O9 Ni3 N28 91.78(14) . . ?
N21 Ni3 N28 171.36(14) . . ?
N19 Ni3 N25 92.63(13) . . ?
O9 Ni3 N25 169.50(15) . . ?
N21 Ni3 N25 95.00(15) . . ?
N28 Ni3 N25 77.73(14) . . ?
N19 Ni3 N24 163.38(14) . . ?
O9 Ni3 N24 87.04(14) . . ?
N21 Ni3 N24 77.64(14) . . ?
N28 Ni3 N24 98.00(13) . . ?
N25 Ni3 N24 93.87(13) . . ?
N67 Ni4 N40 97.27(13) . . ?
N67 Ni4 N69 87.55(13) . . ?
N40 Ni4 N69 170.24(13) . . ?
N67 Ni4 N72 166.39(14) . . ?
N40 Ni4 N72 96.25(13) . . ?
N69 Ni4 N72 79.33(13) . . ?
N67 Ni4 O17 90.39(13) . . ?
N40 Ni4 O17 93.51(14) . . ?
N69 Ni4 O17 94.95(14) . . ?
N72 Ni4 O17 87.22(14) . . ?
N67 Ni4 N37 89.33(13) . . ?
N40 Ni4 N37 78.04(13) . . ?
N69 Ni4 N37 93.60(13) . . ?
N72 Ni4 N37 95.00(14) . . ?
O17 Ni4 N37 171.43(13) . . ?
N45 Ni5 N52 172.20(14) . . ?
N45 Ni5 O18 95.77(14) . . ?
N52 Ni5 O18 91.24(13) . . ?
N45 Ni5 N43 86.67(13) . . ?
N52 Ni5 N43 96.76(13) . . ?
O18 Ni5 N43 89.96(13) . . ?
N45 Ni5 N48 79.00(14) . . ?
N52 Ni5 N48 97.83(14) . . ?
O18 Ni5 N48 88.51(14) . . ?
N43 Ni5 N48 165.35(14) . . ?
N45 Ni5 N49 95.21(14) . . ?
N52 Ni5 N49 77.75(14) . . ?
O18 Ni5 N49 168.99(14) . . ?
N43 Ni5 N49 91.40(13) . . ?
N48 Ni5 N49 92.88(14) . . ?
O19 Ni6 N57 94.45(18) . . ?
O19 Ni6 N64 93.14(15) . . ?
N57 Ni6 N64 170.98(16) . . ?
O19 Ni6 N55 88.96(14) . . ?
N57 Ni6 N55 87.29(13) . . ?
N64 Ni6 N55 97.73(12) . . ?
O19 Ni6 N60 89.95(14) . . ?
N57 Ni6 N60 78.74(14) . . ?
N64 Ni6 N60 96.41(13) . . ?
N55 Ni6 N60 165.85(13) . . ?
O19 Ni6 N61 170.67(16) . . ?
N57 Ni6 N61 94.63(17) . . ?
N64 Ni6 N61 77.63(14) . . ?
N55 Ni6 N61 93.60(14) . . ?
N60 Ni6 N61 89.73(14) . . ?
O24 Cl1 O23 107.1(3) . . ?
O24 Cl1 O22 109.0(4) . . ?
O23 Cl1 O22 113.5(4) . . ?
O24 Cl1 O21 109.0(3) . . ?
O23 Cl1 O21 109.7(3) . . ?
O22 Cl1 O21 108.4(4) . . ?
O28 Cl2 O25 112.0(5) . . ?
O28 Cl2 O26 131.8(10) . . ?
O25 Cl2 O26 101.3(7) . . ?
O28 Cl2 O27 101.6(7) . . ?
O25 Cl2 O27 113.7(5) . . ?
O26 Cl2 O27 95.3(5) . . ?
O29 Cl3 O30 114.3(4) . . ?
O29 Cl3 O31 109.0(3) . . ?
O30 Cl3 O31 107.1(4) . . ?
O29 Cl3 O32 105.2(3) . . ?
O30 Cl3 O32 112.9(5) . . ?
O31 Cl3 O32 108.3(4) . . ?
O34 Cl4 O33 110.3(2) . . ?
O34 Cl4 O35 109.2(2) . . ?
O33 Cl4 O35 110.4(2) . . ?
O34 Cl4 O36 108.5(3) . . ?
O33 Cl4 O36 107.8(2) . . ?
O35 Cl4 O36 110.5(3) . . ?
O38 Cl5 O39 111.5(3) . . ?
O38 Cl5 O37 109.4(3) . . ?
O39 Cl5 O37 111.8(3) . . ?
O38 Cl5 O40 108.6(3) . . ?
O39 Cl5 O40 107.7(3) . . ?
O37 Cl5 O40 107.6(3) . . ?
O42 Cl6 O44 109.7(3) . . ?
O42 Cl6 O41 111.8(3) . . ?
O44 Cl6 O41 109.2(2) . . ?
O42 Cl6 O43 108.6(2) . . ?
O44 Cl6 O43 109.8(2) . . ?
O41 Cl6 O43 107.7(3) . . ?
O47 Cl7 O46 113.1(3) . . ?
O47 Cl7 O45 114.6(3) . . ?
O46 Cl7 O45 111.7(3) . . ?
O47 Cl7 O48 103.2(3) . . ?
O46 Cl7 O48 107.3(3) . . ?
O45 Cl7 O48 106.0(3) . . ?
O50 Cl8 O51 103.5(5) . . ?
O50 Cl8 O52 110.3(5) . . ?
O51 Cl8 O52 113.3(5) . . ?
O50 Cl8 O49 125.6(7) . . ?
O51 Cl8 O49 100.8(5) . . ?
O52 Cl8 O49 103.2(3) . . ?
O53 Cl9 O54 108.9(6) . . ?
O53 Cl9 O55 111.5(3) . . ?
O54 Cl9 O55 109.2(4) . . ?
O53 Cl9 O56 105.9(4) . . ?
O54 Cl9 O56 116.4(7) . . ?
O55 Cl9 O56 104.9(5) . . ?
C4 N1 C1 115.6(4) . . ?
C4 N1 Ni1 115.1(3) . . ?
C1 N1 Ni1 129.2(4) . . ?
C3 N2 C4 115.3(5) . . ?
C5 N3 H1 120.0 . . ?
C5 N3 H2 120.0 . . ?
H1 N3 H2 120.0 . . ?
C5 N4 N5 114.5(3) . . ?
C5 N4 Ni1 116.9(3) . . ?
N5 N4 Ni1 128.2(2) . . ?
C6 N5 N4 119.8(3) . . ?
C6 N5 H79 120.1 . . ?
N4 N5 H79 120.1 . . ?
N7 N6 C7 112.1(3) . . ?
N7 N6 H3 124.0 . . ?
C7 N6 H3 124.0 . . ?
N6 N7 C9 105.0(3) . . ?
N6 N7 Ni2 126.6(2) . . ?
C9 N7 Ni2 127.7(3) . . ?
C10 N8 N9 125.7(4) . . ?
C10 N8 H80 117.1 . . ?
N9 N8 H80 117.1 . . ?
C11 N9 N8 114.5(3) . . ?
C11 N9 Ni2 116.4(3) . . ?
N8 N9 Ni2 128.9(2) . . ?
C11 N10 H4 120.0 . . ?
C11 N10 H5 120.0 . . ?
H4 N10 H5 120.0 . . ?
C12 N11 C13 115.6(4) . . ?
C12 N12 C15 115.8(4) . . ?
C12 N12 Ni2 114.9(3) . . ?
C15 N12 Ni2 129.3(3) . . ?
C19 N13 C16 116.7(4) . . ?
C19 N13 Ni2 115.3(3) . . ?
C16 N13 Ni2 128.0(3) . . ?
C18 N14 C19 115.6(4) . . ?
C20 N15 H6 120.0 . . ?
C20 N15 H7 120.0 . . ?
H6 N15 H7 120.0 . . ?
C20 N16 N17 114.0(3) . . ?
C20 N16 Ni2 117.4(3) . . ?
N17 N16 Ni2 128.2(3) . . ?
C21 N17 N16 121.5(3) . . ?
C21 N17 H81 119.3 . . ?
N16 N17 H81 119.3 . . ?
N19 N18 C22 111.4(3) . . ?
N19 N18 H8 124.3 . . ?
C22 N18 H8 124.3 . . ?
N18 N19 C24 105.3(3) . . ?
N18 N19 Ni3 126.3(2) . . ?
C24 N19 Ni3 128.2(3) . . ?
C25 N20 N21 125.5(4) . . ?
C25 N20 H82 117.2 . . ?
N21 N20 H82 117.2 . . ?
C26 N21 N20 115.5(4) . . ?
C26 N21 Ni3 116.2(3) . . ?
N20 N21 Ni3 128.2(3) . . ?
C26 N22 H9 120.0 . . ?
C26 N22 H10 120.0 . . ?
H9 N22 H10 120.0 . . ?
C28 N23 C27 114.9(4) . . ?
C27 N24 C30 117.3(4) . . ?
C27 N24 Ni3 113.8(3) . . ?
C30 N24 Ni3 128.7(3) . . ?
C34 N25 C31 116.3(4) . . ?
C34 N25 Ni3 115.4(3) . . ?
C31 N25 Ni3 128.3(3) . . ?
C34 N26 C33 113.1(5) . . ?
C35 N27 H11 120.0 . . ?
C35 N27 H12 120.0 . . ?
H11 N27 H12 120.0 . . ?
C35 N28 N29 114.5(3) . . ?
C35 N28 Ni3 116.4(3) . . ?
N29 N28 Ni3 129.0(3) . . ?
C36 N29 N28 121.5(3) . . ?
C36 N29 H83 119.3 . . ?
N28 N29 H83 119.3 . . ?
N31 N30 C37 112.2(3) . . ?
N31 N30 H13 123.9 . . ?
C37 N30 H13 123.9 . . ?
N30 N31 C39 105.2(3) . . ?
N30 N31 Ni1 126.8(3) . . ?
C39 N31 Ni1 127.4(3) . . ?
C40 N32 N33 125.6(4) . . ?
C40 N32 H84 117.2 . . ?
N33 N32 H84 117.2 . . ?
C41 N33 N32 115.0(3) . . ?
C41 N33 Ni1 116.0(3) . . ?
N32 N33 Ni1 128.8(3) . . ?
C41 N34 H14 120.0 . . ?
C41 N34 H15 120.0 . . ?
H14 N34 H15 120.0 . . ?
C42 N35 C43 117.1(4) . . ?
C42 N36 C45 115.4(4) . . ?
C42 N36 Ni1 113.8(3) . . ?
C45 N36 Ni1 130.8(3) . . ?
C49 N37 C46 117.0(4) . . ?
C49 N37 Ni4 114.5(3) . . ?
C46 N37 Ni4 128.5(3) . . ?
C49 N38 C48 115.6(4) . . ?
C50 N39 H16 120.0 . . ?
C50 N39 H17 120.0 . . ?
H16 N39 H17 120.0 . . ?
C50 N40 N41 113.9(3) . . ?
C50 N40 Ni4 116.4(3) . . ?
N41 N40 Ni4 129.7(3) . . ?
C51 N41 N40 121.1(3) . . ?
C51 N41 H26 119.4 . . ?
N40 N41 H26 119.4 . . ?
C52 N42 N43 111.8(3) . . ?
C52 N42 H18 124.1 . . ?
N43 N42 H18 124.1 . . ?
C54 N43 N42 105.4(3) . . ?
C54 N43 Ni5 128.9(3) . . ?
N42 N43 Ni5 125.4(3) . . ?
C55 N44 N45 126.0(4) . . ?
C55 N44 H74 117.0 . . ?
N45 N44 H74 117.0 . . ?
C56 N45 N44 115.0(4) . . ?
C56 N45 Ni5 116.1(3) . . ?
N44 N45 Ni5 128.8(3) . . ?
C56 N46 H19 120.0 . . ?
C56 N46 H20 120.0 . . ?
H19 N46 H20 120.0 . . ?
C57 N47 C58 114.7(5) . . ?
C60 N48 C57 115.2(4) . . ?
C60 N48 Ni5 131.4(3) . . ?
C57 N48 Ni5 113.4(3) . . ?
C61 N49 C64 114.0(4) . . ?
C61 N49 Ni5 130.2(3) . . ?
C64 N49 Ni5 115.7(3) . . ?
C64 N50 C63 116.1(5) . . ?
C65 N51 H21 120.0 . . ?
C65 N51 H22 120.0 . . ?
H21 N51 H22 120.0 . . ?
C65 N52 N53 114.5(3) . . ?
C65 N52 Ni5 117.9(3) . . ?
N53 N52 Ni5 127.3(3) . . ?
C66 N53 N52 121.3(3) . . ?
C66 N53 H75 119.3 . . ?
N52 N53 H75 119.3 . . ?
N55 N54 C67 111.0(3) . . ?
N55 N54 H23 124.5 . . ?
C67 N54 H23 124.5 . . ?
N54 N55 C69 106.2(3) . . ?
N54 N55 Ni6 126.0(2) . . ?
C69 N55 Ni6 127.5(3) . . ?
C70 N56 N57 125.7(4) . . ?
C70 N56 H76 117.1 . . ?
N57 N56 H76 117.1 . . ?
C71 N57 N56 116.5(4) . . ?
C71 N57 Ni6 115.3(3) . . ?
N56 N57 Ni6 127.9(3) . . ?
C71 N58 H24 120.0 . . ?
C71 N58 H25 120.0 . . ?
H24 N58 H25 120.0 . . ?
C72 N59 C73 115.9(4) . . ?
C75 N60 C72 116.1(4) . . ?
C75 N60 Ni6 130.9(3) . . ?
C72 N60 Ni6 113.0(3) . . ?
C76 N61 C79 117.5(4) . . ?
C76 N61 Ni6 127.7(4) . . ?
C79 N61 Ni6 114.7(3) . . ?
C79 N62 C78 115.4(5) . . ?
C80 N63 H27 120.0 . . ?
C80 N63 H28 120.0 . . ?
H27 N63 H28 120.0 . . ?
C80 N64 N65 112.9(3) . . ?
C80 N64 Ni6 118.1(3) . . ?
N65 N64 Ni6 128.5(3) . . ?
C81 N65 N64 120.5(3) . . ?
C81 N65 H77 119.8 . . ?
N64 N65 H77 119.8 . . ?
N67 N66 C82 111.7(3) . . ?
N67 N66 H29 124.1 . . ?
C82 N66 H29 124.1 . . ?
N66 N67 C84 105.6(3) . . ?
N66 N67 Ni4 126.0(2) . . ?
C84 N67 Ni4 127.9(3) . . ?
C85 N68 N69 125.9(4) . . ?
C85 N68 H78 117.1 . . ?
N69 N68 H78 117.1 . . ?
C86 N69 N68 115.3(3) . . ?
C86 N69 Ni4 116.1(3) . . ?
N68 N69 Ni4 128.6(2) . . ?
C86 N70 H30 120.0 . . ?
C86 N70 H31 120.0 . . ?
H30 N70 H31 120.0 . . ?
C87 N71 C88 115.6(4) . . ?
C87 N72 C90 116.7(4) . . ?
C87 N72 Ni4 113.4(3) . . ?
C90 N72 Ni4 129.9(3) . . ?
N1 C1 C2 119.1(5) . . ?
N1 C1 H32 120.5 . . ?
C2 C1 H32 120.5 . . ?
C3 C2 C1 118.1(5) . . ?
C3 C2 H33 120.9 . . ?
C1 C2 H33 120.9 . . ?
N2 C3 C2 123.8(6) . . ?
N2 C3 H34 118.1 . . ?
C2 C3 H34 118.1 . . ?
N2 C4 N1 128.0(4) . . ?
N2 C4 C5 116.7(4) . . ?
N1 C4 C5 115.3(4) . . ?
N3 C5 N4 125.7(4) . . ?
N3 C5 C4 119.5(4) . . ?
N4 C5 C4 114.8(3) . . ?
O1 C6 N5 123.8(4) . . ?
O1 C6 C7 120.5(3) . . ?
N5 C6 C7 115.7(3) . . ?
N6 C7 C8 107.8(3) . . ?
N6 C7 C6 117.9(3) . . ?
C8 C7 C6 134.3(3) . . ?
C7 C8 C9 104.7(3) . . ?
C7 C8 H35 127.6 . . ?
C9 C8 H35 127.6 . . ?
N7 C9 C8 110.3(4) . . ?
N7 C9 C10 125.3(4) . . ?
C8 C9 C10 124.3(4) . . ?
O2 C10 N8 119.5(4) . . ?
O2 C10 C9 116.7(4) . . ?
N8 C10 C9 123.7(4) . . ?
N9 C11 N10 128.5(4) . . ?
N9 C11 C12 114.3(4) . . ?
N10 C11 C12 117.2(4) . . ?
N11 C12 N12 127.3(4) . . ?
N11 C12 C11 116.8(4) . . ?
N12 C12 C11 115.9(4) . . ?
N11 C13 C14 121.9(4) . . ?
N11 C13 H36 119.0 . . ?
C14 C13 H36 119.0 . . ?
C15 C14 C13 117.7(4) . . ?
C15 C14 H37 121.1 . . ?
C13 C14 H37 121.1 . . ?
N12 C15 C14 121.6(4) . . ?
N12 C15 H38 119.2 . . ?
C14 C15 H38 119.2 . . ?
N13 C16 C17 120.9(5) . . ?
N13 C16 H39 119.5 . . ?
C17 C16 H39 119.5 . . ?
C16 C17 C18 117.2(4) . . ?
C16 C17 H40 121.4 . . ?
C18 C17 H40 121.4 . . ?
N14 C18 C17 121.2(5) . . ?
N14 C18 H41 119.4 . . ?
C17 C18 H41 119.4 . . ?
N13 C19 N14 128.3(4) . . ?
N13 C19 C20 116.0(4) . . ?
N14 C19 C20 115.7(4) . . ?
N15 C20 N16 127.8(4) . . ?
N15 C20 C19 118.9(4) . . ?
N16 C20 C19 113.3(3) . . ?
O3 C21 N17 123.5(3) . . ?
O3 C21 C22 120.2(3) . . ?
N17 C21 C22 116.2(3) . . ?
N18 C22 C23 107.4(3) . . ?
N18 C22 C21 117.5(3) . . ?
C23 C22 C21 135.1(4) . . ?
C22 C23 C24 105.1(3) . . ?
C22 C23 H42 127.4 . . ?
C24 C23 H42 127.4 . . ?
N19 C24 C23 110.7(3) . . ?
N19 C24 C25 125.5(4) . . ?
C23 C24 C25 123.7(4) . . ?
O4 C25 N20 118.5(4) . . ?
O4 C25 C24 118.4(4) . . ?
N20 C25 C24 123.0(4) . . ?
N21 C26 N22 128.4(4) . . ?
N21 C26 C27 114.0(4) . . ?
N22 C26 C27 117.5(4) . . ?
N24 C27 N23 127.0(4) . . ?
N24 C27 C26 116.3(4) . . ?
N23 C27 C26 116.4(4) . . ?
N23 C28 C29 123.5(5) . . ?
N23 C28 H43 118.3 . . ?
C29 C28 H43 118.3 . . ?
C28 C29 C30 117.3(5) . . ?
C28 C29 H44 121.3 . . ?
C30 C29 H44 121.3 . . ?
N24 C30 C29 119.9(5) . . ?
N24 C30 H45 120.0 . . ?
C29 C30 H45 120.0 . . ?
N25 C31 C32 121.3(5) . . ?
N25 C31 H46 119.3 . . ?
C32 C31 H46 119.3 . . ?
C33 C32 C31 117.3(5) . . ?
C33 C32 H47 121.3 . . ?
C31 C32 H47 121.3 . . ?
C32 C33 N26 124.1(5) . . ?
C32 C33 H48 118.0 . . ?
N26 C33 H48 118.0 . . ?
N25 C34 N26 127.8(4) . . ?
N25 C34 C35 115.2(4) . . ?
N26 C34 C35 116.9(4) . . ?
N28 C35 N27 127.6(4) . . ?
N28 C35 C34 115.1(4) . . ?
N27 C35 C34 117.3(4) . . ?
O5 C36 N29 123.9(4) . . ?
O5 C36 C37 119.5(4) . . ?
N29 C36 C37 116.6(3) . . ?
N30 C37 C38 107.0(4) . . ?
N30 C37 C36 118.9(3) . . ?
C38 C37 C36 134.1(4) . . ?
C37 C38 C39 104.7(4) . . ?
C37 C38 H49 127.7 . . ?
C39 C38 H49 127.7 . . ?
N31 C39 C38 110.9(4) . . ?
N31 C39 C40 125.3(4) . . ?
C38 C39 C40 123.8(4) . . ?
O6 C40 N32 119.3(5) . . ?
O6 C40 C39 116.5(5) . . ?
N32 C40 C39 124.2(4) . . ?
N33 C41 N34 129.1(4) . . ?
N33 C41 C42 115.3(4) . . ?
N34 C41 C42 115.6(4) . . ?
N35 C42 N36 126.4(4) . . ?
N35 C42 C41 117.9(4) . . ?
N36 C42 C41 115.6(4) . . ?
N35 C43 C44 121.8(4) . . ?
N35 C43 H50 119.1 . . ?
C44 C43 H50 119.1 . . ?
C45 C44 C43 116.7(4) . . ?
C45 C44 H51 121.6 . . ?
C43 C44 H51 121.6 . . ?
N36 C45 C44 122.6(4) . . ?
N36 C45 H52 118.7 . . ?
C44 C45 H52 118.7 . . ?
N37 C46 C47 120.6(5) . . ?
N37 C46 H53 119.7 . . ?
C47 C46 H53 119.7 . . ?
C46 C47 C48 117.3(5) . . ?
C46 C47 H54 121.4 . . ?
C48 C47 H54 121.4 . . ?
N38 C48 C47 122.3(5) . . ?
N38 C48 H55 118.9 . . ?
C47 C48 H55 118.9 . . ?
N37 C49 N38 127.2(4) . . ?
N37 C49 C50 116.0(4) . . ?
N38 C49 C50 116.9(4) . . ?
N40 C50 N39 127.2(4) . . ?
N40 C50 C49 115.0(4) . . ?
N39 C50 C49 117.7(4) . . ?
O11 C51 N41 122.4(3) . . ?
O11 C51 C52 120.1(3) . . ?
N41 C51 C52 117.4(3) . . ?
N42 C52 C53 107.5(3) . . ?
N42 C52 C51 118.9(3) . . ?
C53 C52 C51 133.5(4) . . ?
C52 C53 C54 103.9(4) . . ?
C52 C53 H56 128.0 . . ?
C54 C53 H56 128.0 . . ?
N43 C54 C53 111.3(4) . . ?
N43 C54 C55 125.3(4) . . ?
C53 C54 C55 123.3(4) . . ?
O12 C55 N44 118.3(4) . . ?
O12 C55 C54 118.3(4) . . ?
N44 C55 C54 123.4(4) . . ?
N45 C56 N46 130.0(5) . . ?
N45 C56 C57 115.4(4) . . ?
N46 C56 C57 114.5(4) . . ?
N47 C57 N48 127.5(4) . . ?
N47 C57 C56 116.6(4) . . ?
N48 C57 C56 115.9(4) . . ?
N47 C58 C59 123.4(5) . . ?
N47 C58 H57 118.3 . . ?
C59 C58 H57 118.3 . . ?
C58 C59 C60 115.3(5) . . ?
C58 C59 H58 122.3 . . ?
C60 C59 H58 122.3 . . ?
N48 C60 C59 123.9(5) . . ?
N48 C60 H59 118.1 . . ?
C59 C60 H59 118.1 . . ?
C62 C61 N49 123.6(5) . . ?
C62 C61 H60 118.2 . . ?
N49 C61 H60 118.2 . . ?
C61 C62 C63 117.1(5) . . ?
C61 C62 H61 121.4 . . ?
C63 C62 H61 121.4 . . ?
N50 C63 C62 120.8(5) . . ?
N50 C63 H62 119.6 . . ?
C62 C63 H62 119.6 . . ?
N50 C64 N49 128.4(4) . . ?
N50 C64 C65 117.3(4) . . ?
N49 C64 C65 114.3(4) . . ?
N51 C65 N52 128.8(4) . . ?
N51 C65 C64 117.4(4) . . ?
N52 C65 C64 113.8(4) . . ?
O13 C66 N53 122.7(3) . . ?
O13 C66 C67 120.8(3) . . ?
N53 C66 C67 116.4(3) . . ?
N54 C67 C68 107.6(3) . . ?
N54 C67 C66 118.2(3) . . ?
C68 C67 C66 134.1(4) . . ?
C67 C68 C69 104.6(4) . . ?
C67 C68 H63 127.7 . . ?
C69 C68 H63 127.7 . . ?
N55 C69 C68 110.5(4) . . ?
N55 C69 C70 125.8(4) . . ?
C68 C69 C70 123.5(4) . . ?
O14 C70 N56 118.6(4) . . ?
O14 C70 C69 116.6(4) . . ?
N56 C70 C69 124.3(4) . . ?
N57 C71 N58 126.9(5) . . ?
N57 C71 C72 116.6(4) . . ?
N58 C71 C72 116.5(4) . . ?
N59 C72 N60 125.9(4) . . ?
N59 C72 C71 117.9(4) . . ?
N60 C72 C71 116.1(4) . . ?
C74 C73 N59 122.1(4) . . ?
C74 C73 H64 119.0 . . ?
N59 C73 H64 119.0 . . ?
C73 C74 C75 118.1(4) . . ?
C73 C74 H65 121.0 . . ?
C75 C74 H65 121.0 . . ?
N60 C75 C74 121.9(4) . . ?
N60 C75 H66 119.0 . . ?
C74 C75 H66 119.0 . . ?
N61 C76 C77 119.9(5) . . ?
N61 C76 H67 120.1 . . ?
C77 C76 H67 120.1 . . ?
C76 C77 C78 117.4(5) . . ?
C76 C77 H68 121.3 . . ?
C78 C77 H68 121.3 . . ?
N62 C78 C77 122.2(6) . . ?
N62 C78 H69 118.9 . . ?
C77 C78 H69 118.9 . . ?
N62 C79 N61 127.6(4) . . ?
N62 C79 C80 117.1(4) . . ?
N61 C79 C80 115.3(4) . . ?
N64 C80 N63 128.0(4) . . ?
N64 C80 C79 114.3(3) . . ?
N63 C80 C79 117.7(4) . . ?
O15 C81 N65 124.4(4) . . ?
O15 C81 C82 120.5(3) . . ?
N65 C81 C82 115.1(3) . . ?
N66 C82 C83 107.4(3) . . ?
N66 C82 C81 118.4(3) . . ?
C83 C82 C81 134.2(4) . . ?
C82 C83 C84 104.8(4) . . ?
C82 C83 H70 127.6 . . ?
C84 C83 H70 127.6 . . ?
N67 C84 C83 110.4(3) . . ?
N67 C84 C85 125.4(4) . . ?
C83 C84 C85 124.1(4) . . ?
O16 C85 N68 118.0(4) . . ?
O16 C85 C84 118.1(4) . . ?
N68 C85 C84 123.8(4) . . ?
N69 C86 N70 128.9(4) . . ?
N69 C86 C87 114.7(4) . . ?
N70 C86 C87 116.4(4) . . ?
N71 C87 N72 126.1(4) . . ?
N71 C87 C86 117.5(4) . . ?
N72 C87 C86 116.5(4) . . ?
N71 C88 C89 124.0(4) . . ?
N71 C88 H71 118.0 . . ?
C89 C88 H71 118.0 . . ?
C88 C89 C90 117.3(4) . . ?
C88 C89 H72 121.4 . . ?
C90 C89 H72 121.4 . . ?
N72 C90 C89 120.4(4) . . ?
N72 C90 H73 119.8 . . ?
C89 C90 H73 119.8 . . ?

loop_
_geom_bond_atom_site_label_1
_geom_bond_atom_site_label_2
_geom_bond_distance
_geom_bond_site_symmetry_2
_geom_bond_publ_flag
Ni1 N33 2.041(3) . ?
Ni1 N4 2.051(3) . ?
Ni1 N31 2.067(3) . ?
Ni1 O7 2.068(4) . ?
Ni1 N36 2.072(3) . ?
Ni1 N1 2.091(4) . ?
Ni2 N7 2.042(3) . ?
Ni2 N16 2.061(3) . ?
Ni2 N12 2.065(3) . ?
Ni2 N9 2.072(3) . ?
Ni2 O8 2.076(3) . ?
Ni2 N13 2.105(4) . ?
Ni3 N19 2.052(3) . ?
Ni3 O9 2.061(3) . ?
Ni3 N21 2.073(4) . ?
Ni3 N28 2.074(4) . ?
Ni3 N25 2.081(3) . ?
Ni3 N24 2.090(3) . ?
Ni4 N67 2.047(3) . ?
Ni4 N40 2.060(3) . ?
Ni4 N69 2.063(3) . ?
Ni4 N72 2.064(3) . ?
Ni4 O17 2.073(3) . ?
Ni4 N37 2.097(4) . ?
Ni5 N45 2.059(4) . ?
Ni5 N52 2.066(4) . ?
Ni5 O18 2.067(3) . ?
Ni5 N43 2.071(3) . ?
Ni5 N48 2.075(3) . ?
Ni5 N49 2.081(3) . ?
Ni6 O19 2.063(4) . ?
Ni6 N57 2.064(4) . ?
Ni6 N64 2.066(3) . ?
Ni6 N55 2.069(3) . ?
Ni6 N60 2.097(3) . ?
Ni6 N61 2.115(4) . ?
Cl1 O24 1.401(4) . ?
Cl1 O23 1.419(4) . ?
Cl1 O22 1.428(5) . ?
Cl1 O21 1.450(5) . ?
Cl2 O28 1.334(7) . ?
Cl2 O25 1.394(6) . ?
Cl2 O26 1.411(10) . ?
Cl2 O27 1.454(6) . ?
Cl3 O29 1.392(4) . ?
Cl3 O30 1.393(6) . ?
Cl3 O31 1.424(5) . ?
Cl3 O32 1.433(5) . ?
Cl4 O34 1.411(4) . ?
Cl4 O33 1.428(3) . ?
Cl4 O35 1.429(4) . ?
Cl4 O36 1.444(4) . ?
Cl5 O38 1.384(4) . ?
Cl5 O39 1.404(4) . ?
Cl5 O37 1.429(4) . ?
Cl5 O40 1.458(4) . ?
Cl6 O42 1.409(4) . ?
Cl6 O44 1.423(4) . ?
Cl6 O41 1.439(4) . ?
Cl6 O43 1.464(3) . ?
Cl7 O47 1.388(4) . ?
Cl7 O46 1.404(4) . ?
Cl7 O45 1.425(4) . ?
Cl7 O48 1.492(4) . ?
Cl8 O50 1.369(7) . ?
Cl8 O51 1.389(7) . ?
Cl8 O52 1.418(4) . ?
Cl8 O49 1.489(6) . ?
Cl9 O53 1.393(5) . ?
Cl9 O54 1.400(10) . ?
Cl9 O55 1.445(4) . ?
Cl9 O56 1.474(10) . ?
O1 C6 1.230(5) . ?
O2 C10 1.236(5) . ?
O3 C21 1.246(5) . ?
O4 C25 1.238(5) . ?
O5 C36 1.249(5) . ?
O6 C40 1.235(6) . ?
O11 C51 1.247(5) . ?
O12 C55 1.240(6) . ?
O13 C66 1.232(4) . ?
O14 C70 1.250(6) . ?
O15 C81 1.237(5) . ?
O16 C85 1.252(5) . ?
N1 C4 1.334(6) . ?
N1 C1 1.347(6) . ?
N2 C3 1.312(8) . ?
N2 C4 1.312(6) . ?
N3 C5 1.327(5) . ?
N3 H1 0.8800 . ?
N3 H2 0.8800 . ?
N4 C5 1.332(5) . ?
N4 N5 1.394(4) . ?
N5 C6 1.338(5) . ?
N5 H79 0.8800 . ?
N6 N7 1.332(4) . ?
N6 C7 1.350(5) . ?
N6 H3 0.8800 . ?
N7 C9 1.365(5) . ?
N8 C10 1.315(5) . ?
N8 N9 1.403(5) . ?
N8 H80 0.8800 . ?
N9 C11 1.310(5) . ?
N10 C11 1.338(5) . ?
N10 H4 0.8800 . ?
N10 H5 0.8800 . ?
N11 C12 1.322(5) . ?
N11 C13 1.331(6) . ?
N12 C12 1.333(5) . ?
N12 C15 1.348(5) . ?
N13 C19 1.307(5) . ?
N13 C16 1.335(5) . ?
N14 C18 1.327(6) . ?
N14 C19 1.331(6) . ?
N15 C20 1.322(5) . ?
N15 H6 0.8800 . ?
N15 H7 0.8800 . ?
N16 C20 1.327(5) . ?
N16 N17 1.410(4) . ?
N17 C21 1.332(5) . ?
N17 H81 0.8800 . ?
N18 N19 1.351(4) . ?
N18 C22 1.358(5) . ?
N18 H8 0.8800 . ?
N19 C24 1.355(5) . ?
N20 C25 1.353(6) . ?
N20 N21 1.385(5) . ?
N20 H82 0.8800 . ?
N21 C26 1.295(5) . ?
N22 C26 1.336(6) . ?
N22 H9 0.8800 . ?
N22 H10 0.8800 . ?
N23 C28 1.315(7) . ?
N23 C27 1.337(5) . ?
N24 C27 1.316(5) . ?
N24 C30 1.345(5) . ?
N25 C34 1.327(6) . ?
N25 C31 1.351(6) . ?
N26 C34 1.333(6) . ?
N26 C33 1.364(7) . ?
N27 C35 1.332(6) . ?
N27 H11 0.8800 . ?
N27 H12 0.8800 . ?
N28 C35 1.309(5) . ?
N28 N29 1.403(5) . ?
N29 C36 1.328(5) . ?
N29 H83 0.8800 . ?
N30 N31 1.322(4) . ?
N30 C37 1.349(5) . ?
N30 H13 0.8800 . ?
N31 C39 1.334(5) . ?
N32 C40 1.334(7) . ?
N32 N33 1.392(5) . ?
N32 H84 0.8800 . ?
N33 C41 1.307(6) . ?
N34 C41 1.334(6) . ?
N34 H14 0.8800 . ?
N34 H15 0.8800 . ?
N35 C42 1.319(6) . ?
N35 C43 1.326(6) . ?
N36 C42 1.333(5) . ?
N36 C45 1.349(5) . ?
N37 C49 1.322(5) . ?
N37 C46 1.346(5) . ?
N38 C49 1.328(6) . ?
N38 C48 1.330(7) . ?
N39 C50 1.338(6) . ?
N39 H16 0.8800 . ?
N39 H17 0.8800 . ?
N40 C50 1.317(6) . ?
N40 N41 1.416(4) . ?
N41 C51 1.325(5) . ?
N41 H26 0.8800 . ?
N42 C52 1.332(5) . ?
N42 N43 1.340(4) . ?
N42 H18 0.8800 . ?
N43 C54 1.327(5) . ?
N44 C55 1.346(5) . ?
N44 N45 1.392(5) . ?
N44 H74 0.8800 . ?
N45 C56 1.289(5) . ?
N46 C56 1.346(6) . ?
N46 H19 0.8800 . ?
N46 H20 0.8800 . ?
N47 C57 1.330(5) . ?
N47 C58 1.341(7) . ?
N48 C60 1.311(6) . ?
N48 C57 1.339(6) . ?
N49 C61 1.346(5) . ?
N49 C64 1.349(6) . ?
N50 C64 1.322(6) . ?
N50 C63 1.327(7) . ?
N51 C65 1.309(6) . ?
N51 H21 0.8800 . ?
N51 H22 0.8800 . ?
N52 C65 1.312(6) . ?
N52 N53 1.404(4) . ?
N53 C66 1.339(5) . ?
N53 H75 0.8800 . ?
N54 N55 1.323(4) . ?
N54 C67 1.355(5) . ?
N54 H23 0.8800 . ?
N55 C69 1.333(5) . ?
N56 C70 1.316(6) . ?
N56 N57 1.400(5) . ?
N56 H76 0.8800 . ?
N57 C71 1.305(6) . ?
N58 C71 1.340(6) . ?
N58 H24 0.8800 . ?
N58 H25 0.8800 . ?
N59 C72 1.305(6) . ?
N59 C73 1.367(6) . ?
N60 C75 1.322(5) . ?
N60 C72 1.345(6) . ?
N61 C76 1.308(6) . ?
N61 C79 1.327(6) . ?
N62 C79 1.296(6) . ?
N62 C78 1.316(7) . ?
N63 C80 1.299(6) . ?
N63 H27 0.8800 . ?
N63 H28 0.8800 . ?
N64 C80 1.299(5) . ?
N64 N65 1.412(4) . ?
N65 C81 1.342(5) . ?
N65 H77 0.8800 . ?
N66 N67 1.330(4) . ?
N66 C82 1.351(5) . ?
N66 H29 0.8800 . ?
N67 C84 1.360(5) . ?
N68 C85 1.347(5) . ?
N68 N69 1.383(5) . ?
N68 H78 0.8800 . ?
N69 C86 1.300(5) . ?
N70 C86 1.321(6) . ?
N70 H30 0.8800 . ?
N70 H31 0.8800 . ?
N71 C87 1.329(5) . ?
N71 C88 1.335(6) . ?
N72 C87 1.341(5) . ?
N72 C90 1.350(5) . ?
C1 C2 1.418(9) . ?
C1 H32 0.9500 . ?
C2 C3 1.328(9) . ?
C2 H33 0.9500 . ?
C3 H34 0.9500 . ?
C4 C5 1.469(6) . ?
C6 C7 1.474(5) . ?
C7 C8 1.369(6) . ?
C8 C9 1.401(6) . ?
C8 H35 0.9500 . ?
C9 C10 1.492(6) . ?
C11 C12 1.495(6) . ?
C13 C14 1.393(7) . ?
C13 H36 0.9500 . ?
C14 C15 1.353(6) . ?
C14 H37 0.9500 . ?
C15 H38 0.9500 . ?
C16 C17 1.386(7) . ?
C16 H39 0.9500 . ?
C17 C18 1.414(8) . ?
C17 H40 0.9500 . ?
C18 H41 0.9500 . ?
C19 C20 1.506(5) . ?
C21 C22 1.486(5) . ?
C22 C23 1.381(5) . ?
C23 C24 1.397(5) . ?
C23 H42 0.9500 . ?
C24 C25 1.456(6) . ?
C26 C27 1.500(6) . ?
C28 C29 1.377(8) . ?
C28 H43 0.9500 . ?
C29 C30 1.383(6) . ?
C29 H44 0.9500 . ?
C30 H45 0.9500 . ?
C31 C32 1.365(7) . ?
C31 H46 0.9500 . ?
C32 C33 1.356(8) . ?
C32 H47 0.9500 . ?
C33 H48 0.9500 . ?
C34 C35 1.487(6) . ?
C36 C37 1.467(6) . ?
C37 C38 1.362(6) . ?
C38 C39 1.396(6) . ?
C38 H49 0.9500 . ?
C39 C40 1.478(7) . ?
C41 C42 1.481(6) . ?
C43 C44 1.387(7) . ?
C43 H50 0.9500 . ?
C44 C45 1.363(6) . ?
C44 H51 0.9500 . ?
C45 H52 0.9500 . ?
C46 C47 1.379(7) . ?
C46 H53 0.9500 . ?
C47 C48 1.395(8) . ?
C47 H54 0.9500 . ?
C48 H55 0.9500 . ?
C49 C50 1.481(6) . ?
C51 C52 1.469(5) . ?
C52 C53 1.383(6) . ?
C53 C54 1.395(5) . ?
C53 H56 0.9500 . ?
C54 C55 1.471(6) . ?
C56 C57 1.491(7) . ?
C58 C59 1.375(8) . ?
C58 H57 0.9500 . ?
C59 C60 1.387(7) . ?
C59 H58 0.9500 . ?
C60 H59 0.9500 . ?
C61 C62 1.344(8) . ?
C61 H60 0.9500 . ?
C62 C63 1.432(9) . ?
C62 H61 0.9500 . ?
C63 H62 0.9500 . ?
C64 C65 1.518(6) . ?
C66 C67 1.474(5) . ?
C67 C68 1.361(6) . ?
C68 C69 1.397(6) . ?
C68 H63 0.9500 . ?
C69 C70 1.465(6) . ?
C71 C72 1.462(6) . ?
C73 C74 1.320(7) . ?
C73 H64 0.9500 . ?
C74 C75 1.374(6) . ?
C74 H65 0.9500 . ?
C75 H66 0.9500 . ?
C76 C77 1.382(9) . ?
C76 H67 0.9500 . ?
C77 C78 1.388(9) . ?
C77 H68 0.9500 . ?
C78 H69 0.9500 . ?
C79 C80 1.520(6) . ?
C81 C82 1.472(5) . ?
C82 C83 1.384(5) . ?
C83 C84 1.390(6) . ?
C83 H70 0.9500 . ?
C84 C85 1.466(6) . ?
C86 C87 1.494(6) . ?
C88 C89 1.341(7) . ?
C88 H71 0.9500 . ?
C89 C90 1.401(6) . ?
C89 H72 0.9500 . ?
C90 H73 0.9500 . ?

loop_
_platon_squeeze_void_nr
_platon_squeeze_void_average_x
_platon_squeeze_void_average_y
_platon_squeeze_void_average_z
_platon_squeeze_void_volume
_platon_squeeze_void_count_electrons
_platon_squeeze_void_content
1 0.117 0.345 -0.017 5405 700 ' '
